data_4326462
loop_
_publ_author_name
'Shintaro Kodama'
'Akihiro Nomoto'
'Shigenobu Yano'
'Michio Ueshima'
'Akiya Ogawa'

_publ_contact_author_address
;
Department of Applied Chemistry
Graduate School of Engineering
Osaka Prefecture University
1-1 Gakuen-cho
Nakaku
Sakai
Osaka 599?8531
Japan
;
_publ_section_title
;
 Novel Heterotetranuclear V2Mo2 or V2W2 Complexes with
 4,4'-Di-tert-butyl-2,2'-bipyridine: Syntheses, Crystal Structures, and
 Catalytic Activities
;
_journal_name_full 'Inorganic Chemistry'
_journal_page_first 9942
_journal_page_last 9947
_journal_paper_doi 10.1021/ic2009094
_journal_volume 50
_journal_year 2011
_chemical_formula_moiety 'C38 H54 Mo2 N4 O12 V2, C38 H36 Mo2 N4 O12 V2, 6(C H Cl3), 2(C Cl3)'
_chemical_formula_sum 'C84 H96 Cl24 Mo4 N8 O24 V4'
_chemical_formula_weight 3040.12
_space_group_IT_number 2
_symmetry_cell_setting triclinic
_symmetry_Int_Tables_number 2
_symmetry_space_group_name_Hall '-P 1'
_symmetry_space_group_name_H-M 'P -1'
_atom_sites_solution_hydrogens geom
_atom_sites_solution_primary direct
_atom_sites_solution_secondary difmap
_cell_angle_alpha 105.0638(7)
_cell_angle_beta 97.1994(7)
_cell_angle_gamma 93.2327(7)
_cell_formula_units_Z 1
_cell_length_a 10.21631(18)
_cell_length_b 16.2648(4)
_cell_length_c 19.0493(4)
_cell_measurement_reflns_used 43682
_cell_measurement_temperature 123
_cell_measurement_theta_max 27.50
_cell_measurement_theta_min 3.10
_cell_volume 3019.38(11)
_computing_cell_refinement 'RAPID AUTO'
_computing_data_collection 'RAPID AUTO (Rigaku, ????)'
_computing_data_reduction 'RAPID AUTO'
_computing_molecular_graphics 'CrystalStructure 4.0'
_computing_publication_material 'CrystalStructure 4.0 (Rigaku, 2010)'
_computing_structure_refinement 'SHELXL97 (Sheldrick, 2008)'
_computing_structure_solution 'Il Milione (Burla, et al., 2007)'
_diffrn_ambient_temperature 123
_diffrn_detector_area_resol_mean 10.000
_diffrn_measured_fraction_theta_full 0.998
_diffrn_measured_fraction_theta_max 0.998
_diffrn_measurement_device_type 'Rigaku R-AXIS RAPID'
_diffrn_measurement_method \w
_diffrn_radiation_type 'Mo K\a'
_diffrn_radiation_wavelength 0.71075
_diffrn_reflns_av_R_equivalents 0.0345
_diffrn_reflns_limit_h_max 13
_diffrn_reflns_limit_h_min -13
_diffrn_reflns_limit_k_max 21
_diffrn_reflns_limit_k_min -21
_diffrn_reflns_limit_l_max 24
_diffrn_reflns_limit_l_min -24
_diffrn_reflns_number 52629
_diffrn_reflns_theta_full 27.49
_diffrn_reflns_theta_max 27.49
_diffrn_standards_number 0
_exptl_absorpt_coefficient_mu 1.291
_exptl_absorpt_correction_T_max 0.937
_exptl_absorpt_correction_T_min 0.749
_exptl_absorpt_correction_type multi-scan
_exptl_absorpt_process_details 'ABSCOR (Rigaku, 1995)'
_exptl_crystal_colour yellow
_exptl_crystal_density_diffrn 1.672
_exptl_crystal_description block
_exptl_crystal_F_000 1516.00
_exptl_crystal_size_max 0.200
_exptl_crystal_size_mid 0.120
_exptl_crystal_size_min 0.050
_refine_diff_density_max 2.510
_refine_diff_density_min -1.600
_refine_ls_extinction_method none
_refine_ls_goodness_of_fit_ref 1.032
_refine_ls_hydrogen_treatment constr
_refine_ls_number_parameters 732
_refine_ls_number_reflns 13821
_refine_ls_number_restraints 6
_refine_ls_R_factor_gt 0.0597
_refine_ls_shift/su_max 0.001
_refine_ls_structure_factor_coef Fsqd
_refine_ls_weighting_details 'w = 1/[\s^2^(Fo^2^)+(0.0804P)^2^+14.3942P] where P=(Fo^2^+2Fc^2^)/3'
_refine_ls_weighting_scheme calc
_refine_ls_wR_factor_ref 0.1651
_reflns_number_gt 11931
_reflns_number_total 13821
_reflns_threshold_expression F^2^>2.0\s(F^2^)
_cod_data_source_file ic2009094_si_003.cif
_cod_data_source_block V2Mo2(e389)
_cod_database_code 4326462

loop_
_symmetry_equiv_pos_site_id
_symmetry_equiv_pos_as_xyz
1 +X,+Y,+Z
2 -X,-Y,-Z

loop_
_atom_site_label
_atom_site_type_symbol
_atom_site_fract_x
_atom_site_fract_y
_atom_site_fract_z
_atom_site_U_iso_or_equiv
_atom_site_adp_type
_atom_site_occupancy
_atom_site_symmetry_multiplicity
_atom_site_calc_flag
_atom_site_refinement_flags
Mo1 Mo 0.38411(3) -0.08648(2) 0.007657(19) 0.02096(10) Uani 1.0 2 d .
Mo2 Mo 0.16279(4) 0.50205(3) 0.55373(2) 0.02569(10) Uani 1.0 2 d .
V1 V 0.29922(7) 0.08951(4) -0.02542(4) 0.01960(15) Uani 1.0 2 d .
V2 V 0.11096(7) 0.47032(5) 0.37813(4) 0.02383(16) Uani 1.0 2 d .
Cl1 Cl 0.42687(17) 0.78210(10) 0.19654(11) 0.0603(5) Uani 1.0 2 d .
Cl2 Cl 0.3373(3) 0.9438(2) 0.26659(16) 0.1089(10) Uani 1.0 2 d .
Cl3 Cl 0.6118(2) 0.93091(13) 0.26483(13) 0.0775(6) Uani 1.0 2 d .
Cl4 Cl 0.7674(5) 0.0704(6) 0.4368(3) 0.255(4) Uani 1.0 2 d .
Cl5 Cl 0.9933(4) 0.1446(2) 0.5348(3) 0.1481(16) Uani 1.0 2 d .
Cl6 Cl 0.7940(4) 0.0500(3) 0.57969(17) 0.1254(12) Uani 1.0 2 d .
Cl7 Cl 0.39989(15) 0.32009(10) 0.33788(9) 0.0508(4) Uani 1.0 2 d .
Cl8 Cl 0.5211(3) 0.16189(10) 0.32311(10) 0.0646(5) Uani 1.0 2 d .
Cl9 Cl 0.6269(3) 0.29104(12) 0.26076(12) 0.0805(7) Uani 1.0 2 d .
Cl10 Cl 0.8324(5) 0.4240(3) 0.0437(4) 0.1106(15) Uani 0.6500 2 d .
Cl11 Cl 0.9234(5) 0.3569(3) 0.16705(18) 0.0925(12) Uani 0.6500 2 d .
Cl12 Cl 0.9535(3) 0.2544(3) 0.02225(16) 0.0784(9) Uani 0.6500 2 d .
Cl13 Cl 0.9969(6) 0.3545(8) 0.0823(7) 0.140(5) Uani 0.3500 2 d .
Cl14 Cl 0.7610(8) 0.3800(4) 0.1456(3) 0.0816(18) Uani 0.3500 2 d .
Cl15 Cl 0.7729(8) 0.3834(11) -0.0049(6) 0.158(6) Uani 0.3500 2 d .
O1 O 0.3517(3) -0.18540(19) -0.05399(18) 0.0297(7) Uani 1.0 2 d .
O4 O 0.2691(3) -0.02406(18) -0.04517(15) 0.0218(6) Uani 1.0 2 d .
O6 O 0.5525(3) -0.10246(18) 0.06336(15) 0.0225(6) Uani 1.0 2 d .
O7 O 0.1875(3) 0.4379(2) 0.45464(17) 0.0269(7) Uani 1.0 2 d .
O8 O 0.2946(3) -0.0897(2) 0.07706(18) 0.0298(7) Uani 1.0 2 d .
O9 O 0.5410(3) -0.05243(18) -0.05548(15) 0.0210(6) Uani 1.0 2 d .
O10 O 0.0597(3) 0.5657(2) 0.62661(17) 0.0277(7) Uani 1.0 2 d .
O11 O 0.0432(3) 0.56489(19) 0.47758(17) 0.0244(6) Uani 1.0 2 d .
O12 O 0.1845(3) 0.11336(19) -0.08018(16) 0.0252(6) Uani 1.0 2 d .
O14 O 0.2172(4) 0.4290(3) 0.5977(2) 0.0407(9) Uani 1.0 2 d .
O16 O 0.1574(4) 0.4075(2) 0.30754(18) 0.0323(7) Uani 1.0 2 d .
O49 O 0.2929(4) 0.5784(3) 0.5696(2) 0.0435(9) Uani 1.0 2 d .
N1 N 0.3452(4) 0.2208(2) 0.03987(19) 0.0208(7) Uani 1.0 2 d .
N2 N 0.1925(4) 0.1056(2) 0.06689(19) 0.0204(7) Uani 1.0 2 d .
N3 N 0.0470(4) 0.5627(3) 0.3214(2) 0.0255(8) Uani 1.0 2 d .
N4 N 0.2755(4) 0.5665(3) 0.3959(2) 0.0233(7) Uani 1.0 2 d .
C1 C 0.4187(5) 0.2768(3) 0.0176(3) 0.0238(8) Uani 1.0 2 d .
C2 C 0.4400(5) 0.3627(3) 0.0554(3) 0.0273(9) Uani 1.0 2 d .
C3 C 0.3852(5) 0.3933(3) 0.1195(3) 0.0302(10) Uani 1.0 2 d .
C4 C 0.3090(5) 0.3338(3) 0.1424(3) 0.0266(9) Uani 1.0 2 d .
C5 C 0.2909(4) 0.2490(3) 0.1018(3) 0.0212(8) Uani 1.0 2 d .
C6 C 0.2059(4) 0.1813(3) 0.1188(3) 0.0211(8) Uani 1.0 2 d .
C7 C 0.1436(4) 0.1934(3) 0.1806(3) 0.0252(9) Uani 1.0 2 d .
C8 C 0.0633(5) 0.1258(3) 0.1906(3) 0.0263(9) Uani 1.0 2 d .
C9 C 0.0492(5) 0.0496(3) 0.1364(3) 0.0265(9) Uani 1.0 2 d .
C10 C 0.1149(4) 0.0413(3) 0.0762(3) 0.0229(8) Uani 1.0 2 d .
C11 C 0.4039(7) 0.4878(3) 0.1628(4) 0.0476(15) Uani 1.0 2 d .
C12 C 0.4741(10) 0.4955(4) 0.2405(4) 0.073(3) Uani 1.0 2 d .
C13 C 0.2694(9) 0.5217(4) 0.1678(5) 0.070(3) Uani 1.0 2 d .
C14 C 0.4882(9) 0.5417(4) 0.1261(4) 0.061(2) Uani 1.0 2 d .
C15 C -0.0064(6) 0.1349(4) 0.2585(3) 0.0393(12) Uani 1.0 2 d .
C16 C 0.0622(11) 0.0730(7) 0.3032(5) 0.088(3) Uani 1.0 2 d .
C17 C -0.1399(9) 0.0909(7) 0.2397(5) 0.101(4) Uani 1.0 2 d .
C18 C 0.0220(17) 0.2127(9) 0.3118(6) 0.198(10) Uani 1.0 2 d .
C19 C 0.5142(5) -0.0835(3) -0.1342(3) 0.0267(9) Uani 1.0 2 d .
C20 C -0.0721(5) 0.5522(4) 0.2803(3) 0.0309(10) Uani 1.0 2 d .
C21 C -0.1122(5) 0.6076(4) 0.2391(3) 0.0327(10) Uani 1.0 2 d .
C22 C -0.0282(5) 0.6781(3) 0.2397(3) 0.0307(10) Uani 1.0 2 d .
C23 C 0.0954(5) 0.6895(3) 0.2841(3) 0.0277(9) Uani 1.0 2 d .
C24 C 0.1298(4) 0.6312(3) 0.3235(3) 0.0242(9) Uani 1.0 2 d .
C25 C 0.2602(4) 0.6350(3) 0.3690(3) 0.0233(8) Uani 1.0 2 d .
C26 C 0.3588(5) 0.7011(3) 0.3826(3) 0.0260(9) Uani 1.0 2 d .
C27 C 0.4806(5) 0.6990(3) 0.4251(3) 0.0270(9) Uani 1.0 2 d .
C28 C 0.4961(5) 0.6263(3) 0.4500(3) 0.0273(9) Uani 1.0 2 d .
C29 C 0.3927(5) 0.5623(3) 0.4344(3) 0.0261(9) Uani 1.0 2 d .
C30 C -0.0671(5) 0.7391(4) 0.1933(3) 0.0367(11) Uani 1.0 2 d .
C31A C -0.0572(13) 0.8312(7) 0.2501(7) 0.052(3) Uani 0.5500 2 d .
C31B C 0.0500(13) 0.7954(10) 0.1818(8) 0.043(3) Uani 0.4500 2 d .
C32A C 0.0301(15) 0.7365(11) 0.1415(9) 0.066(4) Uani 0.5500 2 d .
C32B C -0.1304(17) 0.6853(11) 0.1130(8) 0.058(5) Uani 0.4500 2 d .
C33A C -0.2109(12) 0.7174(8) 0.1577(8) 0.056(4) Uani 0.5500 2 d .
C33B C -0.172(2) 0.7954(14) 0.2267(11) 0.080(7) Uani 0.4500 2 d .
C34 C 0.5915(5) 0.7708(4) 0.4397(3) 0.0358(11) Uani 1.0 2 d .
C35 C 0.5347(7) 0.8579(4) 0.4538(5) 0.067(3) Uani 1.0 2 d .
C36 C 0.6611(6) 0.7553(5) 0.3710(4) 0.0535(17) Uani 1.0 2 d .
C37 C 0.6932(6) 0.7707(4) 0.5058(3) 0.0404(12) Uani 1.0 2 d .
C38 C 0.0523(5) 0.6564(3) 0.4974(3) 0.0329(10) Uani 1.0 2 d .
C39 C 0.4538(6) 0.8938(4) 0.2175(3) 0.0429(13) Uani 1.0 2 d .
C40 C 0.861(2) 0.074(2) 0.5088(11) 0.278(18) Uani 1.0 2 d .
C41 C 0.5494(7) 0.2727(4) 0.3330(4) 0.0481(14) Uani 1.0 2 d .
C42 C 0.8430(8) 0.3324(5) 0.0693(4) 0.077(3) Uani 1.0 2 d .
H1 H 0.4579 0.2571 -0.0258 0.0285 Uiso 1.0 2 calc R
H2 H 0.4923 0.4008 0.0376 0.0327 Uiso 1.0 2 calc R
H3 H 0.2695 0.3516 0.1858 0.0319 Uiso 1.0 2 calc R
H4 H 0.1552 0.2474 0.2161 0.0303 Uiso 1.0 2 calc R
H5 H -0.0059 0.0025 0.1404 0.0318 Uiso 1.0 2 calc R
H6 H 0.1047 -0.0121 0.0399 0.0275 Uiso 1.0 2 calc R
H7 H 0.5616 0.4741 0.2376 0.0873 Uiso 1.0 2 calc R
H8 H 0.4213 0.4616 0.2644 0.0873 Uiso 1.0 2 calc R
H9 H 0.4844 0.5555 0.2690 0.0873 Uiso 1.0 2 calc R
H10 H 0.2810 0.5833 0.1915 0.0839 Uiso 1.0 2 calc R
H11 H 0.2203 0.4926 0.1969 0.0839 Uiso 1.0 2 calc R
H12 H 0.2200 0.5110 0.1183 0.0839 Uiso 1.0 2 calc R
H13 H 0.4429 0.5388 0.0769 0.0730 Uiso 1.0 2 calc R
H14 H 0.5748 0.5193 0.1222 0.0730 Uiso 1.0 2 calc R
H15 H 0.5005 0.6013 0.1560 0.0730 Uiso 1.0 2 calc R
H16 H 0.0192 0.0748 0.3467 0.1053 Uiso 1.0 2 calc R
H17 H 0.1565 0.0923 0.3185 0.1053 Uiso 1.0 2 calc R
H18 H 0.0524 0.0143 0.2716 0.1053 Uiso 1.0 2 calc R
H19 H -0.1345 0.0291 0.2227 0.1207 Uiso 1.0 2 calc R
H20 H -0.1896 0.1105 0.2006 0.1207 Uiso 1.0 2 calc R
H21 H -0.1851 0.1037 0.2832 0.1207 Uiso 1.0 2 calc R
H22 H -0.0387 0.2164 0.3483 0.2377 Uiso 1.0 2 calc R
H23 H 0.0112 0.2596 0.2887 0.2377 Uiso 1.0 2 calc R
H24 H 0.1135 0.2169 0.3362 0.2377 Uiso 1.0 2 calc R
H25 H 0.4372 -0.0578 -0.1525 0.0321 Uiso 1.0 2 calc R
H26 H 0.4956 -0.1459 -0.1482 0.0321 Uiso 1.0 2 calc R
H27 H 0.5915 -0.0682 -0.1554 0.0321 Uiso 1.0 2 calc R
H28 H -0.1316 0.5047 0.2792 0.0370 Uiso 1.0 2 calc R
H29 H -0.1974 0.5973 0.2104 0.0392 Uiso 1.0 2 calc R
H30 H 0.1558 0.7374 0.2872 0.0333 Uiso 1.0 2 calc R
H31 H 0.3441 0.7484 0.3629 0.0311 Uiso 1.0 2 calc R
H32 H 0.5775 0.6206 0.4777 0.0327 Uiso 1.0 2 calc R
H33 H 0.4056 0.5133 0.4517 0.0313 Uiso 1.0 2 calc R
H34 H 0.6075 0.9035 0.4685 0.0810 Uiso 1.0 2 calc R
H35 H 0.4796 0.8637 0.4930 0.0810 Uiso 1.0 2 calc R
H36 H 0.4807 0.8621 0.4088 0.0810 Uiso 1.0 2 calc R
H37 H 0.7056 0.7027 0.3655 0.0641 Uiso 1.0 2 calc R
H38 H 0.7267 0.8037 0.3762 0.0641 Uiso 1.0 2 calc R
H39 H 0.5954 0.7498 0.3275 0.0641 Uiso 1.0 2 calc R
H40 H 0.6484 0.7749 0.5490 0.0485 Uiso 1.0 2 calc R
H41 H 0.7598 0.8195 0.5155 0.0485 Uiso 1.0 2 calc R
H42 H 0.7366 0.7175 0.4953 0.0485 Uiso 1.0 2 calc R
H43 H 0.0074 0.6757 0.4568 0.0395 Uiso 1.0 2 calc R
H44 H 0.1457 0.6790 0.5077 0.0395 Uiso 1.0 2 calc R
H45 H 0.0100 0.6773 0.5413 0.0395 Uiso 1.0 2 calc R
H46 H 0.4465 0.9099 0.1700 0.0515 Uiso 1.0 2 calc R
H47 H 0.9061 0.0210 0.4915 0.3332 Uiso 1.0 2 calc R
H48 H 0.6098 0.2988 0.3801 0.0578 Uiso 1.0 2 calc R

loop_
_atom_site_aniso_label
_atom_site_aniso_U_11
_atom_site_aniso_U_22
_atom_site_aniso_U_33
_atom_site_aniso_U_12
_atom_site_aniso_U_13
_atom_site_aniso_U_23
Mo1 0.02323(18) 0.01817(17) 0.02154(18) 0.00157(12) 0.00240(13) 0.00592(13)
Mo2 0.02101(18) 0.0345(2) 0.02389(19) 0.00032(14) 0.00126(14) 0.01333(15)
V1 0.0228(4) 0.0190(4) 0.0160(3) 0.0019(3) 0.0001(3) 0.0043(3)
V2 0.0269(4) 0.0225(4) 0.0229(4) 0.0009(3) 0.0040(3) 0.0076(3)
Cl1 0.0551(9) 0.0421(8) 0.0821(12) -0.0036(7) -0.0121(8) 0.0260(8)
Cl2 0.0882(17) 0.117(2) 0.1030(19) 0.0211(15) 0.0422(15) -0.0192(16)
Cl3 0.0650(11) 0.0707(12) 0.0959(15) -0.0269(9) -0.0218(10) 0.0436(11)
Cl4 0.140(4) 0.548(12) 0.089(3) -0.075(6) 0.004(3) 0.135(5)
Cl5 0.111(3) 0.091(2) 0.243(5) -0.0297(18) 0.022(3) 0.056(3)
Cl6 0.112(3) 0.184(4) 0.0925(19) -0.031(3) 0.0095(16) 0.069(3)
Cl7 0.0492(8) 0.0471(8) 0.0558(9) 0.0031(6) -0.0021(7) 0.0184(7)
Cl8 0.1008(14) 0.0392(8) 0.0547(10) 0.0141(8) 0.0216(9) 0.0077(7)
Cl9 0.1152(17) 0.0486(10) 0.0709(12) -0.0156(10) 0.0452(12) -0.0059(9)
Cl10 0.108(4) 0.101(3) 0.146(5) -0.003(3) 0.021(4) 0.076(4)
Cl11 0.137(4) 0.0647(19) 0.0590(18) 0.020(2) -0.010(2) -0.0033(15)
Cl12 0.0596(16) 0.129(3) 0.0530(16) 0.0029(17) 0.0098(13) 0.0355(18)
Cl13 0.042(3) 0.201(10) 0.218(11) -0.014(5) -0.035(5) 0.157(10)
Cl14 0.113(5) 0.072(4) 0.048(3) -0.021(4) 0.016(3) -0.000(3)
Cl15 0.063(5) 0.370(19) 0.093(6) 0.046(7) 0.027(4) 0.143(10)
O1 0.0297(16) 0.0217(15) 0.0339(17) 0.0010(12) -0.0011(13) 0.0039(13)
O4 0.0237(14) 0.0214(14) 0.0181(14) 0.0006(11) -0.0009(11) 0.0036(11)
O6 0.0274(15) 0.0230(14) 0.0190(14) 0.0046(12) 0.0044(12) 0.0081(11)
O7 0.0284(16) 0.0271(16) 0.0306(16) 0.0061(12) 0.0090(13) 0.0142(13)
O8 0.0277(16) 0.0361(18) 0.0309(17) 0.0064(13) 0.0065(13) 0.0164(14)
O9 0.0262(15) 0.0205(14) 0.0156(13) 0.0024(11) 0.0020(11) 0.0042(11)
O10 0.0306(16) 0.0292(16) 0.0229(15) -0.0034(13) 0.0018(13) 0.0084(13)
O11 0.0272(15) 0.0215(14) 0.0259(15) 0.0006(12) 0.0042(12) 0.0088(12)
O12 0.0276(15) 0.0251(15) 0.0226(15) 0.0038(12) -0.0027(12) 0.0084(12)
O14 0.0358(19) 0.061(3) 0.037(2) 0.0191(17) 0.0107(16) 0.0286(18)
O16 0.0414(19) 0.0272(16) 0.0306(17) 0.0020(14) 0.0131(15) 0.0084(14)
O49 0.0316(18) 0.063(3) 0.0311(19) -0.0140(17) 0.0022(15) 0.0102(18)
N1 0.0242(17) 0.0179(16) 0.0199(16) 0.0025(13) 0.0027(13) 0.0044(13)
N2 0.0207(16) 0.0197(16) 0.0207(16) 0.0026(13) 0.0018(13) 0.0055(13)
N3 0.0261(18) 0.0287(19) 0.0232(18) 0.0006(14) 0.0045(14) 0.0096(15)
N4 0.0221(17) 0.0249(18) 0.0250(18) 0.0034(14) 0.0049(14) 0.0098(14)
C1 0.028(2) 0.024(2) 0.023(2) 0.0045(16) 0.0061(16) 0.0094(16)
C2 0.035(3) 0.021(2) 0.029(3) 0.0022(17) 0.0102(18) 0.0098(17)
C3 0.042(3) 0.020(2) 0.029(3) 0.0012(18) 0.009(2) 0.0054(17)
C4 0.035(3) 0.021(2) 0.025(2) 0.0034(17) 0.0101(18) 0.0051(17)
C5 0.0214(19) 0.0210(19) 0.0223(19) 0.0033(15) 0.0027(15) 0.0078(16)
C6 0.0204(19) 0.0204(19) 0.023(2) 0.0021(15) 0.0025(15) 0.0065(15)
C7 0.023(2) 0.026(2) 0.025(2) 0.0007(16) 0.0037(16) 0.0040(17)
C8 0.023(2) 0.031(3) 0.023(2) -0.0011(17) 0.0041(16) 0.0057(17)
C9 0.023(2) 0.026(2) 0.029(3) -0.0051(16) 0.0019(17) 0.0070(17)
C10 0.0205(19) 0.0217(19) 0.023(2) -0.0002(15) -0.0007(15) 0.0031(16)
C11 0.083(5) 0.019(3) 0.045(3) -0.001(3) 0.036(3) 0.005(2)
C12 0.134(8) 0.030(3) 0.043(4) -0.025(4) 0.019(4) -0.006(3)
C13 0.113(7) 0.028(3) 0.086(6) 0.023(4) 0.066(5) 0.017(3)
C14 0.104(6) 0.021(3) 0.063(4) -0.006(3) 0.046(4) 0.006(3)
C15 0.038(3) 0.048(3) 0.027(3) -0.012(3) 0.012(2) 0.001(2)
C16 0.101(7) 0.114(8) 0.063(5) 0.029(6) 0.029(5) 0.038(6)
C17 0.092(6) 0.104(7) 0.075(6) -0.062(6) 0.060(5) -0.038(5)
C18 0.272(17) 0.182(13) 0.079(7) -0.181(13) 0.122(10) -0.077(8)
C19 0.031(3) 0.031(3) 0.0162(19) 0.0053(18) 0.0005(16) 0.0039(16)
C20 0.029(3) 0.039(3) 0.025(3) -0.0061(19) -0.0011(18) 0.0137(19)
C21 0.028(3) 0.044(3) 0.028(3) -0.0018(19) -0.0029(18) 0.017(2)
C22 0.031(3) 0.037(3) 0.028(3) 0.0063(19) 0.0027(18) 0.0147(19)
C23 0.027(2) 0.027(3) 0.031(3) 0.0023(17) 0.0010(18) 0.0117(18)
C24 0.023(2) 0.028(2) 0.022(2) 0.0038(16) 0.0049(16) 0.0087(17)
C25 0.025(2) 0.025(2) 0.023(2) 0.0048(16) 0.0047(16) 0.0092(16)
C26 0.030(3) 0.024(2) 0.026(2) 0.0034(17) 0.0040(17) 0.0107(17)
C27 0.025(2) 0.030(3) 0.029(3) 0.0020(17) 0.0058(17) 0.0104(18)
C28 0.020(2) 0.035(3) 0.030(3) 0.0058(17) 0.0044(17) 0.0144(19)
C29 0.024(2) 0.032(3) 0.028(3) 0.0085(17) 0.0081(17) 0.0160(18)
C30 0.030(3) 0.044(3) 0.043(3) 0.004(2) 0.001(2) 0.025(3)
C31A 0.057(7) 0.032(5) 0.067(8) 0.001(5) -0.019(6) 0.027(5)
C31B 0.042(7) 0.047(8) 0.048(8) -0.008(6) -0.011(6) 0.035(7)
C32A 0.077(9) 0.083(11) 0.061(9) 0.021(8) 0.016(7) 0.052(9)
C32B 0.070(10) 0.071(10) 0.038(7) -0.021(8) -0.017(7) 0.039(7)
C33A 0.050(7) 0.055(7) 0.067(8) -0.010(5) -0.027(6) 0.042(7)
C33B 0.090(13) 0.108(15) 0.085(13) 0.071(13) 0.048(11) 0.073(12)
C34 0.031(3) 0.036(3) 0.041(3) -0.007(2) -0.004(2) 0.018(3)
C35 0.053(4) 0.034(3) 0.106(7) -0.008(3) -0.022(4) 0.022(4)
C36 0.041(3) 0.079(5) 0.047(4) -0.020(3) -0.002(3) 0.038(4)
C37 0.037(3) 0.046(3) 0.037(3) -0.011(3) -0.003(3) 0.017(3)
C38 0.042(3) 0.024(3) 0.036(3) 0.0027(19) 0.013(2) 0.0112(19)
C39 0.053(4) 0.044(3) 0.035(3) 0.005(3) 0.000(3) 0.019(3)
C40 0.180(17) 0.50(5) 0.157(16) -0.20(3) -0.052(14) 0.19(3)
C41 0.052(4) 0.039(3) 0.045(4) 0.001(3) 0.008(3) -0.002(3)
C42 0.077(6) 0.079(6) 0.068(5) -0.029(5) 0.013(4) 0.016(5)

loop_
_atom_type_symbol
_atom_type_description
_atom_type_scat_dispersion_real
_atom_type_scat_dispersion_imag
_atom_type_scat_source
C C 0.0033 0.0016
;
International Tables for Crystallography
(1992, Vol. C, Tables 4.2.6.8 and 6.1.1.4)
;
H H 0.0000 0.0000
;
International Tables for Crystallography
(1992, Vol. C, Table 6.1.1.4)
;
N N 0.0061 0.0033
;
International Tables for Crystallography
(1992, Vol. C, Tables 4.2.6.8 and 6.1.1.4)
;
O O 0.0106 0.0060
;
International Tables for Crystallography
(1992, Vol. C, Tables 4.2.6.8 and 6.1.1.4)
;
V V 0.3005 0.5294
;
International Tables for Crystallography
(1992, Vol. C, Tables 4.2.6.8 and 6.1.1.4)
;
Mo Mo -1.6832 0.6857
;
International Tables for Crystallography
(1992, Vol. C, Tables 4.2.6.8 and 6.1.1.4)
;
Cl Cl 0.1484 0.1585
;
International Tables for Crystallography
(1992, Vol. C, Tables 4.2.6.8 and 6.1.1.4)
;

loop_
_geom_angle_atom_site_label_1
_geom_angle_atom_site_label_2
_geom_angle_atom_site_label_3
_geom_angle
_geom_angle_publ_flag
_geom_angle_site_symmetry_1
_geom_angle_site_symmetry_3
V1 Mo1 V1 110.60(2) yes . 2_655
V1 Mo1 O1 124.66(12) yes . .
V1 Mo1 O4 28.78(8) yes . .
V1 Mo1 O6 126.37(9) yes . .
V1 Mo1 O8 100.07(12) yes . .
V1 Mo1 O9 76.43(8) yes . .
V1 Mo1 O9 45.86(8) yes . 2_655
V1 Mo1 O1 95.01(11) yes 2_655 .
V1 Mo1 O4 130.00(10) yes 2_655 .
V1 Mo1 O6 29.42(10) yes 2_655 .
V1 Mo1 O8 122.82(11) yes 2_655 .
V1 Mo1 O9 46.11(8) yes 2_655 .
V1 Mo1 O9 76.64(8) yes 2_655 2_655
O1 Mo1 O4 98.19(14) yes . .
O1 Mo1 O6 99.97(14) yes . .
O1 Mo1 O8 105.68(16) yes . .
O1 Mo1 O9 90.03(14) yes . .
O1 Mo1 O9 159.81(15) yes . 2_655
O4 Mo1 O6 153.71(13) yes . .
O4 Mo1 O8 99.39(15) yes . .
O4 Mo1 O9 85.78(12) yes . .
O4 Mo1 O9 74.61(11) yes . 2_655
O6 Mo1 O8 93.83(15) yes . .
O6 Mo1 O9 75.38(12) yes . .
O6 Mo1 O9 81.88(11) yes . 2_655
O8 Mo1 O9 162.43(12) yes . .
O8 Mo1 O9 94.19(13) yes . 2_655
O9 Mo1 O9 70.85(11) yes . 2_655
V2 Mo2 V2 110.72(3) yes . 2_566
V2 Mo2 O7 29.06(11) yes . .
V2 Mo2 O10 127.94(10) yes . .
V2 Mo2 O11 46.03(8) yes . .
V2 Mo2 O11 77.00(9) yes . 2_566
V2 Mo2 O14 124.87(12) yes . .
V2 Mo2 O49 96.08(14) yes . .
V2 Mo2 O7 128.28(9) yes 2_566 .
V2 Mo2 O10 29.00(9) yes 2_566 .
V2 Mo2 O11 76.54(9) yes 2_566 .
V2 Mo2 O11 45.77(8) yes 2_566 2_566
V2 Mo2 O14 97.29(14) yes 2_566 .
V2 Mo2 O49 125.02(14) yes 2_566 .
O7 Mo2 O10 153.85(13) yes . .
O7 Mo2 O11 75.08(13) yes . .
O7 Mo2 O11 84.17(12) yes . 2_566
O7 Mo2 O14 96.89(16) yes . .
O7 Mo2 O49 98.14(16) yes . .
O10 Mo2 O11 83.46(13) yes . .
O10 Mo2 O11 74.75(12) yes . 2_566
O10 Mo2 O14 99.29(17) yes . .
O10 Mo2 O49 97.21(16) yes . .
O11 Mo2 O11 71.13(12) yes . 2_566
O11 Mo2 O14 162.21(14) yes . .
O11 Mo2 O49 91.63(17) yes . .
O11 Mo2 O14 92.51(16) yes 2_566 .
O11 Mo2 O49 161.50(18) yes 2_566 .
O14 Mo2 O49 105.4(2) yes . .
Mo1 V1 Mo1 69.398(17) yes . 2_655
Mo1 V1 O4 31.64(9) yes . .
Mo1 V1 O6 91.23(11) yes . 2_655
Mo1 V1 O9 44.28(7) yes . 2_655
Mo1 V1 O12 134.50(11) yes . .
Mo1 V1 N1 130.57(11) yes . .
Mo1 V1 N2 86.82(10) yes . .
Mo1 V1 O4 93.71(10) yes 2_655 .
Mo1 V1 O6 32.90(10) yes 2_655 2_655
Mo1 V1 O9 44.35(8) yes 2_655 2_655
Mo1 V1 O12 137.73(13) yes 2_655 .
Mo1 V1 N1 83.80(10) yes 2_655 .
Mo1 V1 N2 122.01(10) yes 2_655 .
O4 V1 O6 102.77(14) yes . 2_655
O4 V1 O9 75.90(12) yes . 2_655
O4 V1 O12 102.86(14) yes . .
O4 V1 N1 158.29(15) yes . .
O4 V1 N2 90.48(14) yes . .
O6 V1 O9 77.10(13) yes 2_655 2_655
O6 V1 O12 104.95(16) yes 2_655 .
O6 V1 N1 86.82(14) yes 2_655 .
O6 V1 N2 151.12(12) yes 2_655 .
O9 V1 O12 177.85(15) yes 2_655 .
O9 V1 N1 87.60(12) yes 2_655 .
O9 V1 N2 81.55(13) yes 2_655 .
O12 V1 N1 93.16(14) yes . .
O12 V1 N2 96.74(16) yes . .
N1 V1 N2 72.97(14) yes . .
Mo2 V2 Mo2 69.284(19) yes . 2_566
Mo2 V2 O7 32.30(10) yes . .
Mo2 V2 O10 92.00(11) yes . 2_566
Mo2 V2 O11 44.60(9) yes . .
Mo2 V2 O16 137.29(14) yes . .
Mo2 V2 N3 125.56(10) yes . .
Mo2 V2 N4 85.04(11) yes . .
Mo2 V2 O7 92.43(11) yes 2_566 .
Mo2 V2 O10 32.08(10) yes 2_566 2_566
Mo2 V2 O11 44.07(8) yes 2_566 .
Mo2 V2 O16 136.27(13) yes 2_566 .
Mo2 V2 N3 84.24(11) yes 2_566 .
Mo2 V2 N4 125.67(10) yes 2_566 .
O7 V2 O10 102.22(16) yes . 2_566
O7 V2 O11 76.88(13) yes . .
O7 V2 O16 105.04(17) yes . .
O7 V2 N3 154.38(14) yes . .
O7 V2 N4 88.85(15) yes . .
O10 V2 O11 76.13(12) yes 2_566 .
O10 V2 O16 104.28(16) yes 2_566 .
O10 V2 N3 88.36(16) yes 2_566 .
O10 V2 N4 154.21(15) yes 2_566 .
O11 V2 O16 177.83(17) yes . .
O11 V2 N3 83.27(14) yes . .
O11 V2 N4 83.99(13) yes . .
O16 V2 N3 94.60(17) yes . .
O16 V2 N4 94.99(16) yes . .
N3 V2 N4 72.95(15) yes . .
Mo1 O4 V1 119.58(14) yes . .
Mo1 O6 V1 117.68(17) yes . 2_655
Mo2 O7 V2 118.64(18) yes . .
Mo1 O9 Mo1 109.15(12) yes . 2_655
Mo1 O9 V1 89.54(12) yes . 2_655
Mo1 O9 C19 116.8(3) yes . .
Mo1 O9 V1 89.86(9) yes 2_655 2_655
Mo1 O9 C19 117.3(3) yes 2_655 .
V1 O9 C19 128.8(3) yes 2_655 .
Mo2 O10 V2 118.92(15) yes . 2_566
Mo2 O11 Mo2 108.87(15) yes . 2_566
Mo2 O11 V2 89.37(12) yes . .
Mo2 O11 C38 117.5(3) yes . .
Mo2 O11 V2 90.16(10) yes 2_566 .
Mo2 O11 C38 116.1(3) yes 2_566 .
V2 O11 C38 129.7(3) yes . .
V1 N1 C1 121.4(3) yes . .
V1 N1 C5 119.8(3) yes . .
C1 N1 C5 118.6(4) yes . .
V1 N2 C6 120.1(3) yes . .
V1 N2 C10 121.8(3) yes . .
C6 N2 C10 118.1(4) yes . .
V2 N3 C20 121.6(4) yes . .
V2 N3 C24 120.3(3) yes . .
C20 N3 C24 118.0(5) yes . .
V2 N4 C25 119.6(3) yes . .
V2 N4 C29 122.6(4) yes . .
C25 N4 C29 117.8(4) yes . .
N1 C1 C2 122.2(4) yes . .
C1 C2 C3 120.3(5) yes . .
C2 C3 C4 116.8(4) yes . .
C2 C3 C11 122.4(5) yes . .
C4 C3 C11 120.8(5) yes . .
C3 C4 C5 120.1(5) yes . .
N1 C5 C4 122.0(5) yes . .
N1 C5 C6 113.3(4) yes . .
C4 C5 C6 124.6(4) yes . .
N2 C6 C5 113.6(4) yes . .
N2 C6 C7 122.1(4) yes . .
C5 C6 C7 124.3(4) yes . .
C6 C7 C8 119.8(4) yes . .
C7 C8 C9 117.1(5) yes . .
C7 C8 C15 122.3(4) yes . .
C9 C8 C15 120.7(5) yes . .
C8 C9 C10 120.3(5) yes . .
N2 C10 C9 122.6(4) yes . .
C3 C11 C12 108.9(5) yes . .
C3 C11 C13 109.1(5) yes . .
C3 C11 C14 111.6(5) yes . .
C12 C11 C13 109.1(7) yes . .
C12 C11 C14 108.7(6) yes . .
C13 C11 C14 109.4(6) yes . .
C8 C15 C16 105.9(6) yes . .
C8 C15 C17 111.8(5) yes . .
C8 C15 C18 115.6(8) yes . .
C16 C15 C17 98.5(7) yes . .
C16 C15 C18 99.6(8) yes . .
C17 C15 C18 121.5(9) yes . .
N3 C20 C21 122.8(5) yes . .
C20 C21 C22 120.3(5) yes . .
C21 C22 C23 116.5(5) yes . .
C21 C22 C30 121.9(5) yes . .
C23 C22 C30 121.6(5) yes . .
C22 C23 C24 120.2(5) yes . .
N3 C24 C23 122.1(4) yes . .
N3 C24 C25 113.3(5) yes . .
C23 C24 C25 124.5(4) yes . .
N4 C25 C24 113.7(4) yes . .
N4 C25 C26 122.2(4) yes . .
C24 C25 C26 124.1(5) yes . .
C25 C26 C27 120.5(5) yes . .
C26 C27 C28 116.3(4) yes . .
C26 C27 C34 121.3(5) yes . .
C28 C27 C34 122.3(4) yes . .
C27 C28 C29 120.0(4) yes . .
N4 C29 C28 123.1(5) yes . .
C22 C30 C31A 105.4(6) yes . .
C22 C30 C31B 114.3(7) yes . .
C22 C30 C32A 107.6(8) yes . .
C22 C30 C32B 109.3(8) yes . .
C22 C30 C33A 110.2(7) yes . .
C22 C30 C33B 110.1(10) yes . .
C31A C30 C32A 111.0(9) yes . .
C31A C30 C33A 107.2(8) yes . .
C31B C30 C32B 104.8(9) yes . .
C31B C30 C33B 110.2(11) yes . .
C32A C30 C33A 115.1(9) yes . .
C32B C30 C33B 107.7(10) yes . .
C27 C34 C35 110.4(5) yes . .
C27 C34 C36 107.2(4) yes . .
C27 C34 C37 111.6(5) yes . .
C35 C34 C36 110.0(6) yes . .
C35 C34 C37 108.9(5) yes . .
C36 C34 C37 108.7(5) yes . .
Cl1 C39 Cl2 112.2(4) yes . .
Cl1 C39 Cl3 111.7(4) yes . .
Cl2 C39 Cl3 109.8(3) yes . .
Cl4 C40 Cl5 119.6(19) yes . .
Cl4 C40 Cl6 118.2(13) yes . .
Cl5 C40 Cl6 114.4(11) yes . .
Cl7 C41 Cl8 110.0(4) yes . .
Cl7 C41 Cl9 111.4(4) yes . .
Cl8 C41 Cl9 110.5(4) yes . .
Cl10 C42 Cl11 109.7(5) yes . .
Cl10 C42 Cl12 116.9(6) yes . .
Cl11 C42 Cl12 101.2(4) yes . .
Cl13 C42 Cl14 114.8(6) yes . .
Cl13 C42 Cl15 106.7(8) yes . .
Cl14 C42 Cl15 103.3(6) yes . .
N1 C1 H1 118.894 no . .
C2 C1 H1 118.899 no . .
C1 C2 H2 119.851 no . .
C3 C2 H2 119.845 no . .
C3 C4 H3 119.962 no . .
C5 C4 H3 119.964 no . .
C6 C7 H4 120.100 no . .
C8 C7 H4 120.099 no . .
C8 C9 H5 119.843 no . .
C10 C9 H5 119.837 no . .
N2 C10 H6 118.691 no . .
C9 C10 H6 118.700 no . .
C11 C12 H7 109.470 no . .
C11 C12 H8 109.474 no . .
C11 C12 H9 109.484 no . .
H7 C12 H8 109.465 no . .
H7 C12 H9 109.467 no . .
H8 C12 H9 109.467 no . .
C11 C13 H10 109.470 no . .
C11 C13 H11 109.469 no . .
C11 C13 H12 109.465 no . .
H10 C13 H11 109.474 no . .
H10 C13 H12 109.468 no . .
H11 C13 H12 109.481 no . .
C11 C14 H13 109.472 no . .
C11 C14 H14 109.473 no . .
C11 C14 H15 109.482 no . .
H13 C14 H14 109.469 no . .
H13 C14 H15 109.465 no . .
H14 C14 H15 109.467 no . .
C15 C16 H16 109.478 no . .
C15 C16 H17 109.480 no . .
C15 C16 H18 109.479 no . .
H16 C16 H17 109.463 no . .
H16 C16 H18 109.457 no . .
H17 C16 H18 109.470 no . .
C15 C17 H19 109.476 no . .
C15 C17 H20 109.469 no . .
C15 C17 H21 109.469 no . .
H19 C17 H20 109.473 no . .
H19 C17 H21 109.471 no . .
H20 C17 H21 109.469 no . .
C15 C18 H22 109.467 no . .
C15 C18 H23 109.472 no . .
C15 C18 H24 109.469 no . .
H22 C18 H23 109.474 no . .
H22 C18 H24 109.468 no . .
H23 C18 H24 109.477 no . .
O9 C19 H25 109.471 no . .
O9 C19 H26 109.474 no . .
O9 C19 H27 109.478 no . .
H25 C19 H26 109.468 no . .
H25 C19 H27 109.467 no . .
H26 C19 H27 109.469 no . .
N3 C20 H28 118.613 no . .
C21 C20 H28 118.595 no . .
C20 C21 H29 119.861 no . .
C22 C21 H29 119.849 no . .
C22 C23 H30 119.870 no . .
C24 C23 H30 119.883 no . .
C25 C26 H31 119.728 no . .
C27 C26 H31 119.735 no . .
C27 C28 H32 120.004 no . .
C29 C28 H32 120.017 no . .
N4 C29 H33 118.469 no . .
C28 C29 H33 118.463 no . .
C34 C35 H34 109.470 no . .
C34 C35 H35 109.469 no . .
C34 C35 H36 109.461 no . .
H34 C35 H35 109.475 no . .
H34 C35 H36 109.478 no . .
H35 C35 H36 109.476 no . .
C34 C36 H37 109.478 no . .
C34 C36 H38 109.477 no . .
C34 C36 H39 109.473 no . .
H37 C36 H38 109.475 no . .
H37 C36 H39 109.467 no . .
H38 C36 H39 109.457 no . .
C34 C37 H40 109.478 no . .
C34 C37 H41 109.481 no . .
C34 C37 H42 109.470 no . .
H40 C37 H41 109.474 no . .
H40 C37 H42 109.456 no . .
H41 C37 H42 109.469 no . .
O11 C38 H43 109.467 no . .
O11 C38 H44 109.472 no . .
O11 C38 H45 109.472 no . .
H43 C38 H44 109.464 no . .
H43 C38 H45 109.478 no . .
H44 C38 H45 109.475 no . .
Cl1 C39 H46 107.675 no . .
Cl2 C39 H46 107.680 no . .
Cl3 C39 H46 107.678 no . .
Cl4 C40 H47 99.300 no . .
Cl5 C40 H47 99.300 no . .
Cl6 C40 H47 99.302 no . .
Cl7 C41 H48 108.283 no . .
Cl8 C41 H48 108.287 no . .
Cl9 C41 H48 108.282 no . .

loop_
_geom_bond_atom_site_label_1
_geom_bond_atom_site_label_2
_geom_bond_distance
_geom_bond_publ_flag
_geom_bond_site_symmetry_2
Mo1 V1 3.2285(8) yes .
Mo1 V1 3.2149(8) yes 2_655
Mo1 O1 1.714(3) yes .
Mo1 O4 1.948(3) yes .
Mo1 O6 1.972(3) yes .
Mo1 O8 1.709(4) yes .
Mo1 O9 2.247(4) yes .
Mo1 O9 2.254(3) yes 2_655
Mo2 V2 3.2193(9) yes .
Mo2 V2 3.2337(9) yes 2_566
Mo2 O7 1.960(3) yes .
Mo2 O10 1.962(4) yes .
Mo2 O11 2.260(4) yes .
Mo2 O11 2.249(3) yes 2_566
Mo2 O14 1.702(5) yes .
Mo2 O49 1.708(4) yes .
V1 O4 1.787(3) yes .
V1 O6 1.783(4) yes 2_655
V1 O9 2.317(3) yes 2_655
V1 O12 1.602(4) yes .
V1 N1 2.165(3) yes .
V1 N2 2.150(4) yes .
V2 O7 1.782(4) yes .
V2 O10 1.791(4) yes 2_566
V2 O11 2.317(3) yes .
V2 O16 1.606(4) yes .
V2 N3 2.152(5) yes .
V2 N4 2.161(4) yes .
Cl1 C39 1.753(6) yes .
Cl2 C39 1.717(7) yes .
Cl3 C39 1.740(6) yes .
Cl4 C40 1.56(2) yes .
Cl5 C40 1.65(3) yes .
Cl6 C40 1.71(3) yes .
Cl7 C41 1.751(7) yes .
Cl8 C41 1.766(7) yes .
Cl9 C41 1.753(8) yes .
Cl10 C42 1.690(11) yes .
Cl11 C42 1.869(8) yes .
Cl12 C42 1.873(9) yes .
Cl13 C42 1.567(10) yes .
Cl14 C42 1.791(10) yes .
Cl15 C42 1.904(17) yes .
O9 C19 1.437(5) yes .
O11 C38 1.433(6) yes .
N1 C1 1.334(6) yes .
N1 C5 1.350(6) yes .
N2 C6 1.351(5) yes .
N2 C10 1.337(6) yes .
N3 C20 1.338(6) yes .
N3 C24 1.349(6) yes .
N4 C25 1.351(7) yes .
N4 C29 1.338(6) yes .
C1 C2 1.387(6) yes .
C2 C3 1.392(7) yes .
C3 C4 1.397(8) yes .
C3 C11 1.532(7) yes .
C4 C5 1.385(6) yes .
C5 C6 1.489(7) yes .
C6 C7 1.382(7) yes .
C7 C8 1.402(7) yes .
C8 C9 1.380(6) yes .
C8 C15 1.530(8) yes .
C9 C10 1.381(7) yes .
C11 C12 1.532(10) yes .
C11 C13 1.514(11) yes .
C11 C14 1.544(11) yes .
C15 C16 1.614(13) yes .
C15 C17 1.461(11) yes .
C15 C18 1.391(13) yes .
C20 C21 1.386(8) yes .
C21 C22 1.390(8) yes .
C22 C23 1.402(7) yes .
C22 C30 1.530(9) yes .
C23 C24 1.389(8) yes .
C24 C25 1.485(6) yes .
C25 C26 1.380(6) yes .
C26 C27 1.405(7) yes .
C27 C28 1.394(8) yes .
C27 C34 1.525(7) yes .
C28 C29 1.387(7) yes .
C30 C31A 1.593(12) yes .
C30 C31B 1.536(16) yes .
C30 C32A 1.480(18) yes .
C30 C32B 1.586(14) yes .
C30 C33A 1.520(13) yes .
C30 C33B 1.54(3) yes .
C34 C35 1.533(9) yes .
C34 C36 1.537(9) yes .
C34 C37 1.529(8) yes .
C1 H1 0.950 no .
C2 H2 0.950 no .
C4 H3 0.950 no .
C7 H4 0.950 no .
C9 H5 0.950 no .
C10 H6 0.950 no .
C12 H7 0.980 no .
C12 H8 0.980 no .
C12 H9 0.980 no .
C13 H10 0.980 no .
C13 H11 0.980 no .
C13 H12 0.980 no .
C14 H13 0.980 no .
C14 H14 0.980 no .
C14 H15 0.980 no .
C16 H16 0.980 no .
C16 H17 0.980 no .
C16 H18 0.980 no .
C17 H19 0.980 no .
C17 H20 0.980 no .
C17 H21 0.980 no .
C18 H22 0.980 no .
C18 H23 0.980 no .
C18 H24 0.980 no .
C19 H25 0.980 no .
C19 H26 0.980 no .
C19 H27 0.980 no .
C20 H28 0.950 no .
C21 H29 0.950 no .
C23 H30 0.950 no .
C26 H31 0.950 no .
C28 H32 0.950 no .
C29 H33 0.950 no .
C35 H34 0.980 no .
C35 H35 0.980 no .
C35 H36 0.980 no .
C36 H37 0.980 no .
C36 H38 0.980 no .
C36 H39 0.980 no .
C37 H40 0.980 no .
C37 H41 0.980 no .
C37 H42 0.980 no .
C38 H43 0.980 no .
C38 H44 0.980 no .
C38 H45 0.980 no .
C39 H46 1.000 no .
C40 H47 1.000 no .
C41 H48 1.000 no .

loop_
_geom_contact_atom_site_label_1
_geom_contact_atom_site_label_2
_geom_contact_distance
_geom_contact_publ_flag
_geom_contact_site_symmetry_2
O1 N1 3.173(5) no 2_655
O1 C1 2.952(6) no 2_655
O1 C19 3.078(7) no .
O4 C10 2.963(6) no .
O4 C19 3.250(6) no .
O6 C1 2.905(5) no 2_655
O6 C19 3.127(6) no 2_655
O7 C29 2.961(6) no .
O7 C38 3.171(7) no 2_566
O8 N2 3.443(5) no .
O8 C9 3.565(6) no .
O8 C10 2.892(6) no .
O8 C19 3.193(6) no 2_655
O9 C6 3.551(5) no 2_655
O9 C10 3.586(5) no 2_655
O10 C20 2.928(7) no 2_566
O10 C38 3.178(7) no .
O11 C24 3.572(6) no .
O11 C25 3.547(6) no .
O12 C1 3.442(5) no .
O12 C5 3.588(5) no .
O14 N3 3.265(6) no 2_566
O14 C20 2.872(7) no 2_566
O14 C21 3.591(7) no 2_566
O14 C38 3.131(6) no 2_566
O16 C20 3.501(7) no .
O16 C29 3.557(5) no .
O49 N4 3.245(6) no .
O49 C28 3.469(7) no .
O49 C29 2.843(7) no .
O49 C38 3.156(7) no .
N1 C3 2.801(6) no .
N1 C19 3.474(7) no 2_655
N2 C8 2.799(6) no .
N2 C19 3.186(6) no 2_655
N3 C22 2.813(7) no .
N3 C38 3.296(6) no .
N4 C27 2.815(6) no .
N4 C38 3.330(7) no .
C1 C4 2.722(7) no .
C2 C5 2.719(7) no .
C2 C12 3.585(8) no .
C2 C13 3.588(9) no .
C2 C14 2.858(7) no .
C4 C7 3.055(7) no .
C4 C12 3.067(8) no .
C4 C13 3.026(8) no .
C5 C19 3.569(7) no 2_655
C6 C9 2.717(7) no .
C6 C19 3.366(7) no 2_655
C7 C10 2.716(6) no .
C7 C16 3.559(13) no .
C7 C18 2.883(15) no .
C9 C16 3.086(11) no .
C9 C17 2.911(11) no .
C20 C23 2.716(7) no .
C21 C24 2.723(6) no .
C21 C31A 3.596(13) no .
C21 C32A 3.51(2) no .
C21 C32B 2.984(19) no .
C21 C33A 2.806(16) no .
C21 C33B 3.21(3) no .
C23 C26 3.048(7) no .
C23 C31A 3.013(14) no .
C23 C31B 2.928(18) no .
C23 C32A 3.014(19) no .
C23 C33B 3.52(3) no .
C24 C38 3.430(8) no .
C25 C28 2.726(6) no .
C25 C38 3.399(8) no .
C26 C29 2.711(8) no .
C26 C35 2.940(8) no .
C26 C36 3.214(8) no .
C28 C36 3.374(10) no .
C28 C37 2.886(7) no .
Cl2 Cl6 3.352(5) no 2_666
Cl2 O8 3.475(5) no 1_565
Cl3 Cl4 3.582(6) no 1_565
Cl3 C33B 3.22(3) no 1_655
Cl4 Cl3 3.582(6) no 1_545
Cl5 C38 3.492(7) no 2_666
Cl6 Cl2 3.352(5) no 2_666
Cl7 O7 3.576(4) no .
Cl7 O16 2.993(4) no .
Cl7 O49 3.493(4) no 2_666
Cl8 C19 3.456(5) no 2_655
Cl9 Cl14 3.310(8) no .
Cl9 O49 3.346(4) no 2_666
Cl11 O16 3.254(5) no 1_655
Cl11 C20 3.337(6) no 1_655
Cl12 O1 3.432(5) no 2_655
Cl12 O8 3.547(5) no 2_655
Cl12 C6 3.427(6) no 1_655
Cl13 C4 3.316(9) no 1_655
Cl13 C5 3.570(10) no 1_655
Cl14 Cl9 3.310(8) no .
Cl14 O1 3.256(7) no 2_655
Cl14 C2 3.467(9) no .
Cl14 C20 3.458(7) no 1_655
O1 Cl12 3.432(5) no 2_655
O1 Cl14 3.256(7) no 2_655
O1 C42 2.952(9) no 2_655
O4 C9 3.439(5) no 2_555
O6 C39 3.235(7) no 1_545
O7 Cl7 3.576(4) no .
O8 Cl2 3.475(5) no 1_545
O8 Cl12 3.547(5) no 2_655
O8 C39 3.034(7) no 1_545
O12 C9 3.323(5) no 2_555
O12 C31B 3.525(16) no 2_565
O12 C32B 3.549(19) no 2_565
O12 C33A 3.458(16) no 2_565
O12 C33B 3.48(3) no 2_565
O14 C28 3.279(6) no 2_666
O14 C36 3.472(9) no 2_666
O14 C37 3.568(7) no 2_666
O16 Cl7 2.993(4) no .
O16 Cl11 3.254(5) no 1_455
O16 C18 3.410(16) no .
O49 Cl7 3.493(4) no 2_666
O49 Cl9 3.346(4) no 2_666
O49 C41 2.894(7) no 2_666
C2 Cl14 3.467(9) no .
C4 Cl13 3.316(9) no 1_455
C5 Cl13 3.570(10) no 1_455
C6 Cl12 3.427(6) no 1_455
C9 O4 3.439(5) no 2_555
C9 O12 3.323(5) no 2_555
C10 C10 3.414(6) no 2_555
C13 C24 3.550(10) no .
C18 O16 3.410(16) no .
C19 Cl8 3.456(5) no 2_655
C20 Cl11 3.337(6) no 1_455
C20 Cl14 3.458(7) no 1_455
C24 C13 3.550(10) no .
C28 O14 3.279(6) no 2_666
C31B O12 3.525(16) no 2_565
C32B O12 3.549(19) no 2_565
C33A O12 3.458(16) no 2_565
C33B Cl3 3.22(3) no 1_455
C33B O12 3.48(3) no 2_565
C33B C36 3.59(3) no 1_455
C36 O14 3.472(9) no 2_666
C36 C33B 3.59(3) no 1_655
C37 O14 3.568(7) no 2_666
C38 Cl5 3.492(7) no 2_666
C39 O6 3.235(7) no 1_565
C39 O8 3.034(7) no 1_565
C41 O49 2.894(7) no 2_666
C42 O1 2.952(9) no 2_655
Mo1 H1 3.3604 no 2_655
Mo1 H6 3.2304 no .
Mo1 H25 3.3095 no .
Mo1 H25 3.3681 no 2_655
Mo1 H26 3.2442 no .
Mo1 H27 3.2230 no 2_655
Mo2 H28 3.2671 no 2_566
Mo2 H33 3.3621 no .
Mo2 H43 3.2352 no 2_566
Mo2 H44 3.2272 no .
Mo2 H45 3.3724 no .
Mo2 H45 3.2823 no 2_566
V1 H1 3.0941 no .
V1 H6 3.0901 no .
V1 H25 3.4372 no .
V1 H26 3.5555 no 2_655
V1 H27 3.5969 no 2_655
V2 H28 3.0890 no .
V2 H33 3.1166 no .
V2 H43 3.5664 no .
V2 H45 3.4205 no 2_566
O1 H1 2.8092 no 2_655
O1 H25 3.2907 no .
O1 H26 2.6361 no .
O4 H6 2.4584 no .
O4 H25 2.7998 no .
O4 H26 3.5729 no .
O6 H1 2.4222 no 2_655
O6 H25 2.7045 no 2_655
O6 H27 3.3939 no 2_655
O7 H33 2.4960 no .
O7 H43 3.5030 no 2_566
O7 H45 2.6968 no 2_566
O8 H6 2.5009 no .
O8 H25 3.4364 no 2_655
O8 H27 2.7227 no 2_655
O10 H28 2.4295 no 2_566
O10 H44 3.4339 no .
O10 H45 2.7609 no .
O12 H1 3.4086 no .
O12 H6 3.5734 no .
O14 H28 2.5951 no 2_566
O14 H43 2.6994 no 2_566
O14 H45 3.3187 no 2_566
O16 H28 3.4762 no .
O16 H33 3.4989 no .
O49 H33 2.6528 no .
O49 H44 2.6773 no .
O49 H45 3.4372 no .
N1 H2 3.2280 no .
N1 H3 3.2402 no .
N1 H26 3.0126 no 2_655
N2 H4 3.2416 no .
N2 H5 3.2294 no .
N2 H26 3.3143 no 2_655
N2 H27 2.8000 no 2_655
N3 H29 3.2361 no .
N3 H30 3.2433 no .
N3 H43 2.8425 no .
N3 H44 3.5483 no .
N4 H31 3.2382 no .
N4 H32 3.2401 no .
N4 H43 3.5036 no .
N4 H44 2.9317 no .
C2 H3 3.2420 no .
C2 H7 3.5021 no .
C2 H12 3.4777 no .
C2 H13 2.7836 no .
C2 H14 2.7350 no .
C3 H1 3.2601 no .
C3 H7 2.6864 no .
C3 H8 2.6634 no .
C3 H9 3.3423 no .
C3 H10 3.3314 no .
C3 H11 2.7042 no .
C3 H12 2.6257 no .
C3 H13 2.7497 no .
C3 H14 2.7245 no .
C3 H15 3.3820 no .
C4 H2 3.2422 no .
C4 H4 2.7832 no .
C4 H7 3.3421 no .
C4 H8 2.7554 no .
C4 H11 2.7710 no .
C4 H12 3.1976 no .
C5 H1 3.1645 no .
C5 H4 2.7283 no .
C5 H26 3.0076 no 2_655
C5 H27 3.5754 no 2_655
C6 H3 2.7344 no .
C6 H6 3.1627 no .
C6 H26 3.1432 no 2_655
C6 H27 2.9814 no 2_655
C7 H3 2.7828 no .
C7 H5 3.2402 no .
C7 H17 3.4360 no .
C7 H23 2.6345 no .
C7 H24 2.9459 no .
C7 H27 3.4846 no 2_655
C8 H6 3.2430 no .
C8 H16 3.3624 no .
C8 H17 2.7022 no .
C8 H18 2.6752 no .
C8 H19 2.7168 no .
C8 H20 2.6171 no .
C8 H21 3.3206 no .
C8 H22 3.3058 no .
C8 H23 2.6020 no .
C8 H24 2.7502 no .
C9 H4 3.2386 no .
C9 H17 3.3802 no .
C9 H18 2.7774 no .
C9 H19 2.7070 no .
C9 H20 2.9711 no .
C10 H27 3.1372 no 2_655
C11 H2 2.7262 no .
C11 H3 2.7007 no .
C12 H3 2.9265 no .
C12 H10 2.7123 no .
C12 H11 2.6158 no .
C12 H12 3.3298 no .
C12 H13 3.3493 no .
C12 H14 2.6965 no .
C12 H15 2.6694 no .
C13 H3 2.8745 no .
C13 H7 3.3288 no .
C13 H8 2.6714 no .
C13 H9 2.6637 no .
C13 H13 2.6792 no .
C13 H14 3.3418 no .
C13 H15 2.6916 no .
C14 H2 2.4727 no .
C14 H7 2.6814 no .
C14 H8 3.3519 no .
C14 H9 2.6782 no .
C14 H10 2.6223 no .
C14 H11 3.3441 no .
C14 H12 2.7365 no .
C15 H4 2.7368 no .
C15 H5 2.6793 no .
C16 H5 2.9890 no .
C16 H19 2.3222 no .
C16 H20 3.2160 no .
C16 H21 2.6031 no .
C16 H22 2.5864 no .
C16 H23 3.1833 no .
C16 H24 2.2721 no .
C17 H5 2.6412 no .
C17 H16 2.5220 no .
C17 H17 3.2025 no .
C17 H18 2.4801 no .
C17 H22 2.5572 no .
C17 H23 2.9341 no .
C17 H24 3.2443 no .
C18 H4 2.5629 no .
C18 H16 2.4981 no .
C18 H17 2.4751 no .
C18 H18 3.1598 no .
C18 H19 3.2401 no .
C18 H20 2.9223 no .
C18 H21 2.5886 no .
C20 H43 3.4098 no .
C21 H30 3.2412 no .
C22 H28 3.2555 no .
C23 H29 3.2429 no .
C23 H31 2.7664 no .
C23 H43 3.5762 no .
C24 H28 3.1610 no .
C24 H31 2.7140 no .
C24 H43 2.9124 no .
C24 H44 3.3720 no .
C25 H30 2.7339 no .
C25 H33 3.1593 no .
C25 H43 3.2561 no .
C25 H44 2.9565 no .
C26 H30 2.7752 no .
C26 H32 3.2474 no .
C26 H35 3.0052 no .
C26 H36 2.7294 no .
C26 H37 3.5981 no .
C26 H39 2.9010 no .
C26 H44 3.4938 no .
C27 H33 3.2568 no .
C27 H34 3.3530 no .
C27 H35 2.6554 no .
C27 H36 2.7493 no .
C27 H37 2.6926 no .
C27 H38 3.3184 no .
C27 H39 2.5970 no .
C27 H40 2.6952 no .
C27 H41 3.3654 no .
C27 H42 2.7463 no .
C28 H31 3.2442 no .
C28 H37 3.2119 no .
C28 H40 2.8791 no .
C28 H42 2.7149 no .
C29 H44 3.4586 no .
C30 H29 2.7128 no .
C30 H30 2.7195 no .
C31A H30 2.8475 no .
C31B H30 2.5763 no .
C32A H30 2.9037 no .
C32B H29 2.7485 no .
C33A H29 2.4217 no .
C33B H29 3.1492 no .
C34 H31 2.7121 no .
C34 H32 2.7237 no .
C35 H31 2.6681 no .
C35 H37 3.3577 no .
C35 H38 2.6554 no .
C35 H39 2.7490 no .
C35 H40 2.7176 no .
C35 H41 2.6319 no .
C35 H42 3.3403 no .
C36 H31 3.2169 no .
C36 H32 3.4927 no .
C36 H34 2.7635 no .
C36 H35 3.3566 no .
C36 H36 2.6404 no .
C36 H40 3.3423 no .
C36 H41 2.7159 no .
C36 H42 2.6332 no .
C37 H32 2.5458 no .
C37 H34 2.6075 no .
C37 H35 2.7464 no .
C37 H36 3.3362 no .
C37 H37 2.6357 no .
C37 H38 2.7173 no .
C37 H39 3.3409 no .
H1 H2 2.3192 no .
H2 H13 2.2800 no .
H2 H14 2.2094 no .
H2 H15 3.4382 no .
H3 H4 2.2413 no .
H3 H7 3.3790 no .
H3 H8 2.3583 no .
H3 H11 2.3378 no .
H3 H12 3.2173 no .
H4 H17 3.5667 no .
H4 H22 3.5096 no .
H4 H23 2.1250 no .
H4 H24 2.5432 no .
H5 H6 2.3094 no .
H5 H17 3.4829 no .
H5 H18 2.4491 no .
H5 H19 2.1442 no .
H5 H20 2.7907 no .
H5 H21 3.5665 no .
H6 H27 3.5384 no 2_655
H7 H10 3.5924 no .
H7 H11 3.5236 no .
H7 H13 3.5826 no .
H7 H14 2.5087 no .
H7 H15 2.9440 no .
H8 H10 3.0252 no .
H8 H11 2.4325 no .
H8 H12 3.5406 no .
H8 H14 3.5908 no .
H8 H15 3.5687 no .
H9 H10 2.5277 no .
H9 H11 2.8711 no .
H9 H12 3.5808 no .
H9 H13 3.5672 no .
H9 H14 2.9794 no .
H9 H15 2.4761 no .
H10 H13 2.8705 no .
H10 H14 3.5316 no .
H10 H15 2.4466 no .
H11 H13 3.5993 no .
H11 H15 3.5543 no .
H12 H13 2.5555 no .
H12 H15 3.0578 no .
H16 H19 2.5738 no .
H16 H20 3.4820 no .
H16 H21 2.4116 no .
H16 H22 2.4028 no .
H16 H23 3.4624 no .
H16 H24 2.5191 no .
H17 H19 3.2469 no .
H17 H21 3.4952 no .
H17 H22 2.9181 no .
H17 H23 3.3125 no .
H17 H24 2.0485 no .
H18 H19 2.0715 no .
H18 H20 3.3296 no .
H18 H21 2.9012 no .
H18 H22 3.4634 no .
H18 H24 3.1989 no .
H19 H22 3.3531 no .
H20 H22 3.0571 no .
H20 H23 3.0603 no .
H21 H22 2.2749 no .
H21 H23 3.1141 no .
H21 H24 3.3678 no .
H28 H29 2.3135 no .
H30 H31 2.2245 no .
H31 H34 3.5904 no .
H31 H35 2.8295 no .
H31 H36 2.1659 no .
H31 H39 2.7345 no .
H32 H33 2.3154 no .
H32 H37 3.1697 no .
H32 H40 2.5395 no .
H32 H41 3.4977 no .
H32 H42 2.1301 no .
H34 H38 2.5471 no .
H34 H39 3.1421 no .
H34 H40 2.9175 no .
H34 H41 2.3700 no .
H34 H42 3.4992 no .
H35 H38 3.5826 no .
H35 H39 3.5939 no .
H35 H40 2.6112 no .
H35 H41 2.9968 no .
H36 H37 3.5659 no .
H36 H38 2.8203 no .
H36 H39 2.5156 no .
H36 H41 3.4995 no .
H37 H40 3.5209 no .
H37 H41 2.9572 no .
H37 H42 2.3994 no .
H38 H41 2.5758 no .
H38 H42 2.9560 no .
H39 H42 3.5179 no .
Mo1 H46 3.0950 no 1_545
Mo2 H32 3.4275 no 2_666
V1 H5 3.4875 no 2_555
V2 H23 3.4387 no .
Cl1 H1 3.5133 no 2_665
Cl1 H10 3.4560 no .
Cl1 H15 3.0041 no .
Cl1 H30 3.5783 no .
Cl1 H31 3.5469 no .
Cl1 H39 3.0289 no .
Cl2 H17 3.1528 no 1_565
Cl2 H18 3.1917 no 1_565
Cl2 H27 3.3981 no 2_665
Cl2 H36 3.5137 no .
Cl3 H19 3.2608 no 1_665
Cl3 H21 3.3129 no 1_665
Cl3 H25 3.3508 no 2_665
Cl3 H36 3.5932 no .
Cl3 H38 3.4774 no .
Cl3 H39 3.4584 no .
Cl4 H16 3.2741 no 1_655
Cl4 H21 3.2007 no 1_655
Cl4 H34 3.3158 no 1_545
Cl4 H35 3.1160 no 2_666
Cl5 H16 3.5152 no 1_655
Cl5 H38 3.0884 no 2_766
Cl5 H41 2.8904 no 2_766
Cl5 H43 2.8856 no 2_666
Cl5 H44 3.5045 no 2_666
Cl5 H45 3.5612 no 2_666
Cl5 H47 2.8820 no 2_756
Cl6 H16 3.3132 no 2_656
Cl6 H17 3.4060 no 2_656
Cl6 H18 3.4925 no 2_656
Cl6 H34 3.1060 no 1_545
Cl6 H35 3.4903 no 2_666
Cl6 H36 3.2269 no 2_666
Cl7 H3 3.2114 no .
Cl7 H4 3.1327 no .
Cl7 H8 3.0003 no .
Cl7 H24 3.2822 no .
Cl7 H32 3.3674 no 2_666
Cl7 H33 3.3145 no .
Cl7 H40 3.0299 no 2_666
Cl8 H21 3.3164 no 1_655
Cl8 H25 3.3425 no 2_655
Cl8 H26 3.2560 no 2_655
Cl8 H27 3.1936 no 2_655
Cl8 H40 3.1532 no 2_666
Cl9 H7 3.2147 no .
Cl9 H8 3.5647 no .
Cl9 H20 3.5857 no 1_655
Cl9 H26 2.8461 no 2_655
Cl10 H2 3.4586 no .
Cl10 H12 3.5028 no 2_665
Cl10 H13 3.5849 no 2_665
Cl10 H14 3.4356 no .
Cl11 H3 3.5182 no 1_655
Cl11 H4 3.2318 no 1_655
Cl11 H11 3.5438 no 1_655
Cl11 H23 3.1984 no 1_655
Cl11 H28 2.9054 no 1_655
Cl13 H3 3.2140 no 1_655
Cl13 H11 3.2620 no 1_655
Cl13 H12 3.1919 no 1_655
Cl14 H2 3.3077 no .
Cl14 H7 3.0680 no .
Cl14 H14 3.1220 no .
Cl14 H28 2.8562 no 1_655
Cl14 H29 3.4094 no 1_655
Cl15 H2 3.0839 no .
Cl15 H12 3.0943 no 2_665
Cl15 H13 2.9672 no 2_665
O1 H20 3.5867 no 2_555
O4 H5 3.1398 no 2_555
O4 H19 3.4662 no 2_555
O4 H20 2.9175 no 2_555
O6 H46 2.3883 no 1_545
O7 H32 2.9064 no 2_666
O7 H42 3.0301 no 2_666
O8 H46 2.2050 no 1_545
O9 H46 3.5802 no 2_665
O10 H22 3.4746 no 2_566
O10 H23 3.0575 no 2_566
O12 H5 2.4823 no 2_555
O12 H6 3.5647 no 2_555
O12 H19 3.0418 no 2_555
O14 H7 3.5618 no 2_666
O14 H32 2.7296 no 2_666
O14 H37 2.5559 no 2_666
O14 H42 2.6795 no 2_666
O16 H3 2.6846 no .
O16 H4 2.7274 no .
O16 H8 3.0632 no .
O16 H11 2.9208 no .
O16 H23 2.6754 no .
O16 H24 3.3001 no .
O49 H32 3.5071 no 2_666
O49 H33 3.5198 no 2_666
O49 H48 2.1071 no 2_666
N2 H6 3.4628 no 2_555
N3 H11 3.1514 no .
N4 H8 3.2260 no .
N4 H9 3.3971 no .
C9 H6 3.4096 no 2_555
C10 H6 2.8706 no 2_555
C14 H2 3.5059 no 2_665
C14 H29 3.3663 no 1_655
C17 H25 3.2191 no 2_555
C18 H45 2.9714 no 2_566
C19 H20 3.3593 no 2_555
C19 H46 3.0903 no 2_665
C21 H37 3.3417 no 1_455
C23 H10 3.0520 no .
C23 H11 3.5877 no .
C24 H10 3.0666 no .
C24 H11 3.1174 no .
C25 H9 3.2703 no .
C25 H10 3.3035 no .
C25 H11 3.4489 no .
C26 H9 3.2106 no .
C27 H9 3.2744 no .
C28 H9 3.3229 no .
C28 H33 3.4144 no 2_666
C28 H48 3.4788 no 2_666
C29 H8 3.2842 no .
C29 H9 3.3731 no .
C29 H33 3.3194 no 2_666
C31A H18 3.0277 no 1_565
C31A H19 3.5097 no 1_565
C31A H38 3.5521 no 1_455
C31B H18 3.5234 no 1_565
C33A H1 3.4525 no 2_565
C33A H15 3.4019 no 1_455
C33B H38 3.1224 no 1_455
C33B H39 3.4007 no 1_455
C36 H9 3.5735 no .
C37 H24 3.3392 no 2_666
C38 H22 3.1487 no 2_566
C38 H42 3.4262 no 1_455
C39 H25 3.4072 no 2_665
C39 H27 3.3777 no 2_665
C40 H34 3.5515 no 1_545
C40 H47 2.9080 no 2_756
C41 H26 3.5465 no 2_655
C41 H40 3.4047 no 2_666
H1 Cl1 3.5133 no 2_665
H1 C33A 3.4525 no 2_565
H2 Cl10 3.4586 no .
H2 Cl14 3.3077 no .
H2 Cl15 3.0839 no .
H2 C14 3.5059 no 2_665
H2 H13 2.7509 no 2_665
H3 Cl7 3.2114 no .
H3 Cl11 3.5182 no 1_455
H3 Cl13 3.2140 no 1_455
H3 O16 2.6846 no .
H4 Cl7 3.1327 no .
H4 Cl11 3.2318 no 1_455
H4 O16 2.7274 no .
H5 V1 3.4875 no 2_555
H5 O4 3.1398 no 2_555
H5 O12 2.4823 no 2_555
H5 H6 3.5030 no 2_555
H6 O12 3.5647 no 2_555
H6 N2 3.4628 no 2_555
H6 C9 3.4096 no 2_555
H6 C10 2.8706 no 2_555
H6 H5 3.5030 no 2_555
H6 H6 2.5753 no 2_555
H7 Cl9 3.2147 no .
H7 Cl14 3.0680 no .
H7 O14 3.5618 no 2_666
H7 H28 3.1130 no 1_655
H7 H29 3.2623 no 1_655
H8 Cl7 3.0003 no .
H8 Cl9 3.5647 no .
H8 O16 3.0632 no .
H8 N4 3.2260 no .
H8 C29 3.2842 no .
H8 H33 3.4741 no .
H9 N4 3.3971 no .
H9 C25 3.2703 no .
H9 C26 3.2106 no .
H9 C27 3.2744 no .
H9 C28 3.3229 no .
H9 C29 3.3731 no .
H9 C36 3.5735 no .
H9 H37 3.2059 no .
H9 H39 3.1552 no .
H10 Cl1 3.4560 no .
H10 C23 3.0520 no .
H10 C24 3.0666 no .
H10 C25 3.3035 no .
H10 H30 3.1320 no .
H11 Cl11 3.5438 no 1_455
H11 Cl13 3.2620 no 1_455
H11 O16 2.9208 no .
H11 N3 3.1514 no .
H11 C23 3.5877 no .
H11 C24 3.1174 no .
H11 C25 3.4489 no .
H12 Cl10 3.5028 no 2_665
H12 Cl13 3.1919 no 1_455
H12 Cl15 3.0943 no 2_665
H13 Cl10 3.5849 no 2_665
H13 Cl15 2.9672 no 2_665
H13 H2 2.7509 no 2_665
H13 H13 3.2631 no 2_665
H14 Cl10 3.4356 no .
H14 Cl14 3.1220 no .
H14 H29 2.7247 no 1_655
H15 Cl1 3.0041 no .
H15 C33A 3.4019 no 1_655
H15 H29 3.1396 no 1_655
H15 H39 3.5061 no .
H16 Cl4 3.2741 no 1_455
H16 Cl5 3.5152 no 1_455
H16 Cl6 3.3132 no 2_656
H16 H41 3.2660 no 2_666
H16 H47 3.4128 no 1_455
H17 Cl2 3.1528 no 1_545
H17 Cl6 3.4060 no 2_656
H17 H40 3.2295 no 2_666
H17 H41 3.1008 no 2_666
H18 Cl2 3.1917 no 1_545
H18 Cl6 3.4925 no 2_656
H18 C31A 3.0277 no 1_545
H18 C31B 3.5234 no 1_545
H19 Cl3 3.2608 no 1_445
H19 O4 3.4662 no 2_555
H19 O12 3.0418 no 2_555
H19 C31A 3.5097 no 1_545
H19 H25 3.3200 no 2_555
H20 Cl9 3.5857 no 1_455
H20 O1 3.5867 no 2_555
H20 O4 2.9175 no 2_555
H20 C19 3.3593 no 2_555
H20 H25 2.5961 no 2_555
H20 H26 3.2892 no 2_555
H21 Cl3 3.3129 no 1_445
H21 Cl4 3.2007 no 1_455
H21 Cl8 3.3164 no 1_455
H21 H25 3.2554 no 2_555
H22 O10 3.4746 no 2_566
H22 C38 3.1487 no 2_566
H22 H44 3.1868 no 2_566
H22 H45 2.3240 no 2_566
H23 V2 3.4387 no .
H23 Cl11 3.1984 no 1_455
H23 O10 3.0575 no 2_566
H23 O16 2.6754 no .
H23 H45 3.1718 no 2_566
H24 Cl7 3.2822 no .
H24 O16 3.3001 no .
H24 C37 3.3392 no 2_666
H24 H40 3.0330 no 2_666
H24 H41 3.1702 no 2_666
H24 H42 3.2547 no 2_666
H24 H45 2.9830 no 2_566
H25 Cl3 3.3508 no 2_665
H25 Cl8 3.3425 no 2_655
H25 C17 3.2191 no 2_555
H25 C39 3.4072 no 2_665
H25 H19 3.3200 no 2_555
H25 H20 2.5961 no 2_555
H25 H21 3.2554 no 2_555
H25 H46 2.7392 no 2_665
H26 Cl8 3.2560 no 2_655
H26 Cl9 2.8461 no 2_655
H26 C41 3.5465 no 2_655
H26 H20 3.2892 no 2_555
H27 Cl2 3.3981 no 2_665
H27 Cl8 3.1936 no 2_655
H27 C39 3.3777 no 2_665
H27 H46 2.7044 no 2_665
H28 Cl11 2.9054 no 1_455
H28 Cl14 2.8562 no 1_455
H28 H7 3.1130 no 1_455
H29 Cl14 3.4094 no 1_455
H29 C14 3.3663 no 1_455
H29 H7 3.2623 no 1_455
H29 H14 2.7247 no 1_455
H29 H15 3.1396 no 1_455
H29 H37 3.3080 no 1_455
H30 Cl1 3.5783 no .
H30 H10 3.1320 no .
H31 Cl1 3.5469 no .
H32 Mo2 3.4275 no 2_666
H32 Cl7 3.3674 no 2_666
H32 O7 2.9064 no 2_666
H32 O14 2.7296 no 2_666
H32 O49 3.5071 no 2_666
H32 H33 2.8425 no 2_666
H32 H48 3.5294 no 2_666
H33 Cl7 3.3145 no .
H33 O49 3.5198 no 2_666
H33 C28 3.4144 no 2_666
H33 C29 3.3194 no 2_666
H33 H8 3.4741 no .
H33 H32 2.8425 no 2_666
H33 H33 2.6271 no 2_666
H34 Cl4 3.3158 no 1_565
H34 Cl6 3.1060 no 1_565
H34 C40 3.5515 no 1_565
H34 H47 3.4237 no 1_565
H35 Cl4 3.1160 no 2_666
H35 Cl6 3.4903 no 2_666
H36 Cl2 3.5137 no .
H36 Cl3 3.5932 no .
H36 Cl6 3.2269 no 2_666
H37 O14 2.5559 no 2_666
H37 C21 3.3417 no 1_655
H37 H9 3.2059 no .
H37 H29 3.3080 no 1_655
H37 H43 3.4531 no 1_655
H38 Cl3 3.4774 no .
H38 Cl5 3.0884 no 2_766
H38 C31A 3.5521 no 1_655
H38 C33B 3.1224 no 1_655
H39 Cl1 3.0289 no .
H39 Cl3 3.4584 no .
H39 C33B 3.4007 no 1_655
H39 H9 3.1552 no .
H39 H15 3.5061 no .
H40 Cl7 3.0299 no 2_666
H40 Cl8 3.1532 no 2_666
H40 C41 3.4047 no 2_666
H40 H17 3.2295 no 2_666
H40 H24 3.0330 no 2_666
H40 H48 3.4042 no 2_666
H41 Cl5 2.8904 no 2_766
H41 H16 3.2660 no 2_666
H41 H17 3.1008 no 2_666
H41 H24 3.1702 no 2_666
H42 O7 3.0301 no 2_666
H42 O14 2.6795 no 2_666
H42 C38 3.4262 no 1_655
H42 H24 3.2547 no 2_666
H42 H43 3.0193 no 1_655
H42 H45 2.9814 no 1_655
H43 Cl5 2.8856 no 2_666
H43 H37 3.4531 no 1_455
H43 H42 3.0193 no 1_455
H44 Cl5 3.5045 no 2_666
H44 H22 3.1868 no 2_566
H44 H48 3.0156 no 2_666
H45 Cl5 3.5612 no 2_666
H45 C18 2.9714 no 2_566
H45 H22 2.3240 no 2_566
H45 H23 3.1718 no 2_566
H45 H24 2.9830 no 2_566
H45 H42 2.9814 no 1_455
H46 Mo1 3.0950 no 1_565
H46 O6 2.3883 no 1_565
H46 O8 2.2050 no 1_565
H46 O9 3.5802 no 2_665
H46 C19 3.0903 no 2_665
H46 H25 2.7392 no 2_665
H46 H27 2.7044 no 2_665
H47 Cl5 2.8820 no 2_756
H47 C40 2.9080 no 2_756
H47 H16 3.4128 no 1_655
H47 H34 3.4237 no 1_545
H47 H47 2.0888 no 2_756
H48 O49 2.1071 no 2_666
H48 C28 3.4788 no 2_666
H48 H32 3.5294 no 2_666
H48 H40 3.4042 no 2_666
H48 H44 3.0156 no 2_666

loop_
_geom_torsion_atom_site_label_1
_geom_torsion_atom_site_label_2
_geom_torsion_atom_site_label_3
_geom_torsion_atom_site_label_4
_geom_torsion
_geom_torsion_publ_flag
_geom_torsion_site_symmetry_1
_geom_torsion_site_symmetry_3
_geom_torsion_site_symmetry_4
V1 Mo1 V1 Mo1 0.00(2) no . 2_655 2_655
V1 Mo1 V1 O4 20.64(4) no . 2_655 2_655
V1 Mo1 V1 O6 128.55(3) no . 2_655 .
V1 Mo1 V1 O9 -44.80(2) no . 2_655 .
V1 Mo1 V1 O12 134.41(5) no . 2_655 2_655
V1 Mo1 V1 N1 -137.71(3) no . 2_655 2_655
V1 Mo1 V1 N2 -72.25(4) no . 2_655 2_655
V1 Mo1 V1 Mo1 0.00(2) no 2_655 . 2_655
V1 Mo1 V1 O4 137.89(4) no 2_655 . .
V1 Mo1 V1 O6 25.14(3) no 2_655 . 2_655
V1 Mo1 V1 O9 -44.87(3) no 2_655 . 2_655
V1 Mo1 V1 O12 137.65(6) no 2_655 . .
V1 Mo1 V1 N1 -61.72(5) no 2_655 . .
V1 Mo1 V1 N2 -126.02(3) no 2_655 . .
O1 Mo1 V1 Mo1 -111.92(14) no . . 2_655
O1 Mo1 V1 O4 25.98(15) no . . .
O1 Mo1 V1 O6 -86.78(14) no . . 2_655
O1 Mo1 V1 O9 -156.79(14) no . . 2_655
O1 Mo1 V1 O12 25.73(16) no . . .
O1 Mo1 V1 N1 -173.64(15) no . . .
O1 Mo1 V1 N2 122.07(14) no . . .
V1 Mo1 O4 V1 0.00(3) no . . .
O4 Mo1 V1 Mo1 -137.89(19) no . . 2_655
O4 Mo1 V1 O4 0.00(19) no . . .
O4 Mo1 V1 O6 -112.75(19) no . . 2_655
O4 Mo1 V1 O9 177.24(19) no . . 2_655
O4 Mo1 V1 O12 -0.24(19) no . . .
O4 Mo1 V1 N1 160.4(2) no . . .
O4 Mo1 V1 N2 96.09(19) no . . .
V1 Mo1 O6 V1 -65.39(17) no . . 2_655
O6 Mo1 V1 Mo1 28.50(11) no . . 2_655
O6 Mo1 V1 O4 166.39(12) no . . .
O6 Mo1 V1 O6 53.64(12) no . . 2_655
O6 Mo1 V1 O9 -16.37(11) no . . 2_655
O6 Mo1 V1 O12 166.15(12) no . . .
O6 Mo1 V1 N1 -33.23(12) no . . .
O6 Mo1 V1 N2 -97.52(11) no . . .
O8 Mo1 V1 Mo1 130.91(10) no . . 2_655
O8 Mo1 V1 O4 -91.19(10) no . . .
O8 Mo1 V1 O6 156.05(10) no . . 2_655
O8 Mo1 V1 O9 86.05(10) no . . 2_655
O8 Mo1 V1 O12 -91.44(11) no . . .
O8 Mo1 V1 N1 69.19(11) no . . .
O8 Mo1 V1 N2 4.90(10) no . . .
V1 Mo1 O9 Mo1 47.58(10) no . . 2_655
V1 Mo1 O9 V1 137.27(8) no . . 2_655
V1 Mo1 O9 C19 -88.44(18) no . . .
O9 Mo1 V1 Mo1 -31.49(7) no . . 2_655
O9 Mo1 V1 O4 106.41(7) no . . .
O9 Mo1 V1 O6 -6.35(7) no . . 2_655
O9 Mo1 V1 O9 -76.36(7) no . . 2_655
O9 Mo1 V1 O12 106.16(9) no . . .
O9 Mo1 V1 N1 -93.21(8) no . . .
O9 Mo1 V1 N2 -157.51(7) no . . .
V1 Mo1 O9 Mo1 -89.47(14) no . 2_655 2_655
V1 Mo1 O9 V1 0.00(2) no . 2_655 .
V1 Mo1 O9 C19 134.8(3) no . 2_655 2_655
O9 Mo1 V1 Mo1 44.87(11) no 2_655 . 2_655
O9 Mo1 V1 O4 -177.24(12) no 2_655 . .
O9 Mo1 V1 O6 70.01(11) no 2_655 . 2_655
O9 Mo1 V1 O9 0.00(11) no 2_655 . 2_655
O9 Mo1 V1 O12 -177.48(13) no 2_655 . .
O9 Mo1 V1 N1 -16.85(11) no 2_655 . .
O9 Mo1 V1 N2 -81.15(11) no 2_655 . .
O1 Mo1 V1 Mo1 130.00(13) no . 2_655 2_655
O1 Mo1 V1 O4 150.64(13) no . 2_655 2_655
O1 Mo1 V1 O6 -101.45(13) no . 2_655 .
O1 Mo1 V1 O9 85.21(13) no . 2_655 .
O1 Mo1 V1 O12 -95.59(14) no . 2_655 2_655
O1 Mo1 V1 N1 -7.71(13) no . 2_655 2_655
O1 Mo1 V1 N2 57.75(13) no . 2_655 2_655
V1 Mo1 O4 V1 -55.0(2) no 2_655 . .
O4 Mo1 V1 Mo1 24.92(10) no . 2_655 2_655
O4 Mo1 V1 O4 45.56(11) no . 2_655 2_655
O4 Mo1 V1 O6 153.47(10) no . 2_655 .
O4 Mo1 V1 O9 -19.88(10) no . 2_655 .
O4 Mo1 V1 O12 159.33(11) no . 2_655 2_655
O4 Mo1 V1 N1 -112.79(10) no . 2_655 2_655
O4 Mo1 V1 N2 -47.33(11) no . 2_655 2_655
V1 Mo1 O6 V1 0.00(3) no 2_655 . 2_655
O6 Mo1 V1 Mo1 -128.55(16) no . 2_655 2_655
O6 Mo1 V1 O4 -107.91(16) no . 2_655 2_655
O6 Mo1 V1 O6 0.00(16) no . 2_655 .
O6 Mo1 V1 O9 -173.35(16) no . 2_655 .
O6 Mo1 V1 O12 5.86(16) no . 2_655 2_655
O6 Mo1 V1 N1 93.74(16) no . 2_655 2_655
O6 Mo1 V1 N2 159.20(17) no . 2_655 2_655
O8 Mo1 V1 Mo1 -117.70(13) no . 2_655 2_655
O8 Mo1 V1 O4 -97.06(14) no . 2_655 2_655
O8 Mo1 V1 O6 10.85(14) no . 2_655 .
O8 Mo1 V1 O9 -162.49(13) no . 2_655 .
O8 Mo1 V1 O12 16.71(14) no . 2_655 2_655
O8 Mo1 V1 N1 104.59(14) no . 2_655 2_655
O8 Mo1 V1 N2 170.05(14) no . 2_655 2_655
V1 Mo1 O9 Mo1 -89.70(12) no 2_655 . 2_655
V1 Mo1 O9 V1 0.000(15) no 2_655 . 2_655
V1 Mo1 O9 C19 134.3(3) no 2_655 . .
O9 Mo1 V1 Mo1 44.80(10) no . 2_655 2_655
O9 Mo1 V1 O4 65.44(10) no . 2_655 2_655
O9 Mo1 V1 O6 173.35(10) no . 2_655 .
O9 Mo1 V1 O9 0.00(9) no . 2_655 .
O9 Mo1 V1 O12 179.21(11) no . 2_655 2_655
O9 Mo1 V1 N1 -92.92(10) no . 2_655 2_655
O9 Mo1 V1 N2 -27.45(10) no . 2_655 2_655
V1 Mo1 O9 Mo1 47.79(10) no 2_655 2_655 2_655
V1 Mo1 O9 V1 137.26(9) no 2_655 2_655 .
V1 Mo1 O9 C19 -87.97(17) no 2_655 2_655 2_655
O9 Mo1 V1 Mo1 -31.35(8) no 2_655 2_655 2_655
O9 Mo1 V1 O4 -10.71(9) no 2_655 2_655 2_655
O9 Mo1 V1 O6 97.20(9) no 2_655 2_655 .
O9 Mo1 V1 O9 -76.15(8) no 2_655 2_655 .
O9 Mo1 V1 O12 103.06(10) no 2_655 2_655 2_655
O9 Mo1 V1 N1 -169.07(9) no 2_655 2_655 2_655
O9 Mo1 V1 N2 -103.61(9) no 2_655 2_655 2_655
O1 Mo1 O4 V1 -158.65(19) no . . .
O1 Mo1 O6 V1 82.46(19) no . . 2_655
O1 Mo1 O9 Mo1 173.37(16) no . . 2_655
O1 Mo1 O9 V1 -96.93(13) no . . 2_655
O1 Mo1 O9 C19 37.4(2) no . . .
O1 Mo1 O9 Mo1 -19.5(5) no . 2_655 2_655
O1 Mo1 O9 V1 69.9(4) no . 2_655 .
O1 Mo1 O9 C19 -155.3(4) no . 2_655 2_655
O4 Mo1 O6 V1 -50.6(4) no . . 2_655
O6 Mo1 O4 V1 -25.3(4) no . . .
O8 Mo1 O4 V1 93.85(19) no . . .
O4 Mo1 O9 Mo1 75.16(13) no . . 2_655
O4 Mo1 O9 V1 164.86(10) no . . 2_655
O4 Mo1 O9 C19 -60.86(19) no . . .
O9 Mo1 O4 V1 -69.23(18) no . . .
O4 Mo1 O9 Mo1 -90.85(15) no . 2_655 2_655
O4 Mo1 O9 V1 -1.38(11) no . 2_655 .
O4 Mo1 O9 C19 133.4(2) no . 2_655 2_655
O9 Mo1 O4 V1 2.06(16) no 2_655 . .
O8 Mo1 O6 V1 -170.87(17) no . . 2_655
O6 Mo1 O9 Mo1 -86.33(13) no . . 2_655
O6 Mo1 O9 V1 3.37(9) no . . 2_655
O6 Mo1 O9 C19 137.7(2) no . . .
O9 Mo1 O6 V1 -4.95(14) no . . 2_655
O6 Mo1 O9 Mo1 77.27(14) no . 2_655 2_655
O6 Mo1 O9 V1 166.75(13) no . 2_655 .
O6 Mo1 O9 C19 -58.48(19) no . 2_655 2_655
O9 Mo1 O6 V1 -77.18(16) no 2_655 . 2_655
O8 Mo1 O9 Mo1 170.55(15) no . 2_655 2_655
O8 Mo1 O9 V1 -99.98(14) no . 2_655 .
O8 Mo1 O9 C19 34.8(2) no . 2_655 2_655
O9 Mo1 O9 Mo1 0.00(12) no . 2_655 2_655
O9 Mo1 O9 V1 89.47(12) no . 2_655 .
O9 Mo1 O9 C19 -135.8(2) no . 2_655 2_655
O9 Mo1 O9 Mo1 0.00(12) no 2_655 . 2_655
O9 Mo1 O9 V1 89.70(11) no 2_655 . 2_655
O9 Mo1 O9 C19 -136.0(3) no 2_655 . .
V2 Mo2 V2 Mo2 0.00(3) no . 2_566 2_566
V2 Mo2 V2 O7 -22.99(4) no . 2_566 2_566
V2 Mo2 V2 O10 -132.34(4) no . 2_566 .
V2 Mo2 V2 O11 45.26(3) no . 2_566 2_566
V2 Mo2 V2 O16 -137.83(6) no . 2_566 2_566
V2 Mo2 V2 N3 131.53(3) no . 2_566 2_566
V2 Mo2 V2 N4 67.34(5) no . 2_566 2_566
V2 Mo2 V2 Mo2 0.00(3) no 2_566 . 2_566
V2 Mo2 V2 O7 -133.09(4) no 2_566 . .
V2 Mo2 V2 O10 -23.13(4) no 2_566 . 2_566
V2 Mo2 V2 O11 44.72(3) no 2_566 . .
V2 Mo2 V2 O16 -136.83(6) no 2_566 . .
V2 Mo2 V2 N3 66.28(5) no 2_566 . .
V2 Mo2 V2 N4 131.19(3) no 2_566 . .
V2 Mo2 O7 V2 0.00(3) no . . .
O7 Mo2 V2 Mo2 133.09(19) no . . 2_566
O7 Mo2 V2 O7 0.00(19) no . . .
O7 Mo2 V2 O10 110.0(2) no . . 2_566
O7 Mo2 V2 O11 177.8(2) no . . .
O7 Mo2 V2 O16 -3.7(2) no . . .
O7 Mo2 V2 N3 -160.6(2) no . . .
O7 Mo2 V2 N4 -95.72(19) no . . .
V2 Mo2 O10 V2 61.2(3) no . . 2_566
O10 Mo2 V2 Mo2 -27.02(13) no . . 2_566
O10 Mo2 V2 O7 -160.11(13) no . . .
O10 Mo2 V2 O10 -50.15(13) no . . 2_566
O10 Mo2 V2 O11 17.70(13) no . . .
O10 Mo2 V2 O16 -163.85(13) no . . .
O10 Mo2 V2 N3 39.26(13) no . . .
O10 Mo2 V2 N4 104.17(13) no . . .
V2 Mo2 O11 Mo2 89.96(12) no . . 2_566
V2 Mo2 O11 V2 0.000(19) no . . .
V2 Mo2 O11 C38 -135.5(3) no . . .
O11 Mo2 V2 Mo2 -44.72(11) no . . 2_566
O11 Mo2 V2 O7 -177.80(12) no . . .
O11 Mo2 V2 O10 -67.85(11) no . . 2_566
O11 Mo2 V2 O11 0.00(11) no . . .
O11 Mo2 V2 O16 178.46(13) no . . .
O11 Mo2 V2 N3 21.56(11) no . . .
O11 Mo2 V2 N4 86.48(11) no . . .
V2 Mo2 O11 Mo2 -47.62(10) no . 2_566 2_566
V2 Mo2 O11 V2 -137.01(11) no . 2_566 2_566
V2 Mo2 O11 C38 87.60(19) no . 2_566 2_566
O11 Mo2 V2 Mo2 31.49(9) no 2_566 . 2_566
O11 Mo2 V2 O7 -101.60(9) no 2_566 . .
O11 Mo2 V2 O10 8.36(9) no 2_566 . 2_566
O11 Mo2 V2 O11 76.21(9) no 2_566 . .
O11 Mo2 V2 O16 -105.34(10) no 2_566 . .
O11 Mo2 V2 N3 97.77(9) no 2_566 . .
O11 Mo2 V2 N4 162.68(9) no 2_566 . .
O14 Mo2 V2 Mo2 115.40(16) no . . 2_566
O14 Mo2 V2 O7 -17.69(16) no . . .
O14 Mo2 V2 O10 92.27(16) no . . 2_566
O14 Mo2 V2 O11 160.12(16) no . . .
O14 Mo2 V2 O16 -21.43(17) no . . .
O14 Mo2 V2 N3 -178.32(16) no . . .
O14 Mo2 V2 N4 -113.41(16) no . . .
O49 Mo2 V2 Mo2 -131.09(15) no . . 2_566
O49 Mo2 V2 O7 95.82(15) no . . .
O49 Mo2 V2 O10 -154.23(15) no . . 2_566
O49 Mo2 V2 O11 -86.38(15) no . . .
O49 Mo2 V2 O16 92.08(16) no . . .
O49 Mo2 V2 N3 -64.82(15) no . . .
O49 Mo2 V2 N4 0.10(15) no . . .
V2 Mo2 O7 V2 60.5(3) no 2_566 . .
O7 Mo2 V2 Mo2 -26.87(14) no . 2_566 2_566
O7 Mo2 V2 O7 -49.86(14) no . 2_566 2_566
O7 Mo2 V2 O10 -159.21(14) no . 2_566 .
O7 Mo2 V2 O11 18.39(14) no . 2_566 2_566
O7 Mo2 V2 O16 -164.70(15) no . 2_566 2_566
O7 Mo2 V2 N3 104.67(14) no . 2_566 2_566
O7 Mo2 V2 N4 40.47(15) no . 2_566 2_566
V2 Mo2 O10 V2 0.00(4) no 2_566 . 2_566
O10 Mo2 V2 Mo2 132.3(3) no . 2_566 2_566
O10 Mo2 V2 O7 109.3(3) no . 2_566 2_566
O10 Mo2 V2 O10 0.0(3) no . 2_566 .
O10 Mo2 V2 O11 177.6(3) no . 2_566 2_566
O10 Mo2 V2 O16 -5.5(3) no . 2_566 2_566
O10 Mo2 V2 N3 -96.1(3) no . 2_566 2_566
O10 Mo2 V2 N4 -160.3(3) no . 2_566 2_566
V2 Mo2 O11 Mo2 -47.45(10) no 2_566 . 2_566
V2 Mo2 O11 V2 -137.41(9) no 2_566 . .
V2 Mo2 O11 C38 87.06(19) no 2_566 . .
O11 Mo2 V2 Mo2 31.38(7) no . 2_566 2_566
O11 Mo2 V2 O7 8.39(8) no . 2_566 2_566
O11 Mo2 V2 O10 -100.96(8) no . 2_566 .
O11 Mo2 V2 O11 76.64(8) no . 2_566 2_566
O11 Mo2 V2 O16 -106.45(10) no . 2_566 2_566
O11 Mo2 V2 N3 162.91(8) no . 2_566 2_566
O11 Mo2 V2 N4 98.71(8) no . 2_566 2_566
V2 Mo2 O11 Mo2 89.39(14) no 2_566 2_566 2_566
V2 Mo2 O11 V2 0.00(3) no 2_566 2_566 2_566
V2 Mo2 O11 C38 -135.4(3) no 2_566 2_566 2_566
O11 Mo2 V2 Mo2 -45.26(13) no 2_566 2_566 2_566
O11 Mo2 V2 O7 -68.25(13) no 2_566 2_566 2_566
O11 Mo2 V2 O10 -177.60(14) no 2_566 2_566 .
O11 Mo2 V2 O11 0.00(13) no 2_566 2_566 2_566
O11 Mo2 V2 O16 176.91(15) no 2_566 2_566 2_566
O11 Mo2 V2 N3 86.27(13) no 2_566 2_566 2_566
O11 Mo2 V2 N4 22.08(13) no 2_566 2_566 2_566
O14 Mo2 V2 Mo2 -131.65(12) no . 2_566 2_566
O14 Mo2 V2 O7 -154.64(12) no . 2_566 2_566
O14 Mo2 V2 O10 96.01(12) no . 2_566 .
O14 Mo2 V2 O11 -86.39(12) no . 2_566 2_566
O14 Mo2 V2 O16 90.52(13) no . 2_566 2_566
O14 Mo2 V2 N3 -0.12(12) no . 2_566 2_566
O14 Mo2 V2 N4 -64.32(12) no . 2_566 2_566
O49 Mo2 V2 Mo2 113.79(18) no . 2_566 2_566
O49 Mo2 V2 O7 90.80(18) no . 2_566 2_566
O49 Mo2 V2 O10 -18.55(18) no . 2_566 .
O49 Mo2 V2 O11 159.05(18) no . 2_566 2_566
O49 Mo2 V2 O16 -24.04(19) no . 2_566 2_566
O49 Mo2 V2 N3 -114.68(18) no . 2_566 2_566
O49 Mo2 V2 N4 -178.87(18) no . 2_566 2_566
O7 Mo2 O10 V2 39.2(5) no . . 2_566
O10 Mo2 O7 V2 37.5(5) no . . .
O7 Mo2 O11 Mo2 88.86(14) no . . 2_566
O7 Mo2 O11 V2 -1.10(11) no . . .
O7 Mo2 O11 C38 -136.6(3) no . . .
O11 Mo2 O7 V2 1.64(17) no . . .
O7 Mo2 O11 Mo2 -76.19(15) no . 2_566 2_566
O7 Mo2 O11 V2 -165.58(15) no . 2_566 2_566
O7 Mo2 O11 C38 59.0(3) no . 2_566 2_566
O11 Mo2 O7 V2 73.62(19) no 2_566 . .
O14 Mo2 O7 V2 165.5(2) no . . .
O49 Mo2 O7 V2 -87.9(3) no . . .
O10 Mo2 O11 Mo2 -76.08(14) no . . 2_566
O10 Mo2 O11 V2 -166.04(13) no . . .
O10 Mo2 O11 C38 58.4(2) no . . .
O11 Mo2 O10 V2 74.0(2) no . . 2_566
O10 Mo2 O11 Mo2 88.19(16) no . 2_566 2_566
O10 Mo2 O11 V2 -1.21(13) no . 2_566 2_566
O10 Mo2 O11 C38 -136.6(3) no . 2_566 2_566
O11 Mo2 O10 V2 1.78(19) no 2_566 . 2_566
O14 Mo2 O10 V2 -88.3(3) no . . 2_566
O49 Mo2 O10 V2 164.8(3) no . . 2_566
O11 Mo2 O11 Mo2 0.00(12) no . 2_566 2_566
O11 Mo2 O11 V2 -89.39(12) no . 2_566 2_566
O11 Mo2 O11 C38 135.2(3) no . 2_566 2_566
O11 Mo2 O11 Mo2 0.00(12) no 2_566 . 2_566
O11 Mo2 O11 V2 -89.96(11) no 2_566 . .
O11 Mo2 O11 C38 134.5(3) no 2_566 . .
O49 Mo2 O11 Mo2 -173.15(17) no . . 2_566
O49 Mo2 O11 V2 96.89(15) no . . .
O49 Mo2 O11 C38 -38.6(3) no . . .
O14 Mo2 O11 Mo2 -172.87(16) no . 2_566 2_566
O14 Mo2 O11 V2 97.74(15) no . 2_566 2_566
O14 Mo2 O11 C38 -37.6(3) no . 2_566 2_566
Mo1 V1 O4 Mo1 0.000(12) no . . .
Mo1 V1 O6 Mo1 -47.07(14) no . 2_655 2_655
Mo1 V1 O9 Mo1 109.15(12) no . 2_655 2_655
Mo1 V1 O9 Mo1 0.0 no . 2_655 .
Mo1 V1 O9 C19 -126.0(3) no . 2_655 2_655
Mo1 V1 N1 C1 114.7(3) no . . .
Mo1 V1 N1 C5 -70.3(3) no . . .
Mo1 V1 N2 C6 132.1(3) no . . .
Mo1 V1 N2 C10 -45.7(3) no . . .
Mo1 V1 O4 Mo1 38.97(17) no 2_655 . .
Mo1 V1 O6 Mo1 0.0 no 2_655 2_655 2_655
Mo1 V1 O9 Mo1 0.0 no 2_655 2_655 2_655
Mo1 V1 O9 Mo1 -109.15(12) no 2_655 2_655 .
Mo1 V1 O9 C19 124.9(3) no 2_655 2_655 2_655
Mo1 V1 N1 C1 58.7(3) no 2_655 . .
Mo1 V1 N1 C5 -126.3(3) no 2_655 . .
Mo1 V1 N2 C6 68.9(3) no 2_655 . .
Mo1 V1 N2 C10 -109.0(3) no 2_655 . .
O4 V1 O6 Mo1 -76.81(17) no . 2_655 2_655
O6 V1 O4 Mo1 71.0(2) no 2_655 . .
O4 V1 O9 Mo1 110.64(13) no . 2_655 2_655
O4 V1 O9 Mo1 1.49(12) no . 2_655 .
O4 V1 O9 C19 -124.5(3) no . 2_655 2_655
O9 V1 O4 Mo1 -1.99(16) no 2_655 . .
O12 V1 O4 Mo1 179.82(18) no . . .
O4 V1 N1 C1 143.1(4) no . . .
O4 V1 N1 C5 -41.9(5) no . . .
N1 V1 O4 Mo1 -43.6(5) no . . .
O4 V1 N2 C6 163.5(3) no . . .
O4 V1 N2 C10 -14.3(3) no . . .
N2 V1 O4 Mo1 -83.15(19) no . . .
O6 V1 O9 Mo1 3.70(10) no 2_655 2_655 2_655
O6 V1 O9 Mo1 -105.45(12) no 2_655 2_655 .
O6 V1 O9 C19 128.6(3) no 2_655 2_655 2_655
O9 V1 O6 Mo1 -4.76(14) no 2_655 2_655 2_655
O12 V1 O6 Mo1 175.93(15) no . 2_655 2_655
O6 V1 N1 C1 25.8(3) no 2_655 . .
O6 V1 N1 C5 -159.2(3) no 2_655 . .
N1 V1 O6 Mo1 83.50(17) no . 2_655 2_655
O6 V1 N2 C6 45.3(5) no 2_655 . .
O6 V1 N2 C10 -132.5(3) no 2_655 . .
N2 V1 O6 Mo1 38.6(4) no . 2_655 2_655
O9 V1 N1 C1 103.0(3) no 2_655 . .
O9 V1 N1 C5 -82.0(3) no 2_655 . .
N1 V1 O9 Mo1 -83.59(13) no . 2_655 2_655
N1 V1 O9 Mo1 167.27(13) no . 2_655 .
N1 V1 O9 C19 41.3(3) no . 2_655 2_655
O9 V1 N2 C6 87.9(3) no 2_655 . .
O9 V1 N2 C10 -89.9(3) no 2_655 . .
N2 V1 O9 Mo1 -156.72(12) no . 2_655 2_655
N2 V1 O9 Mo1 94.13(12) no . 2_655 .
N2 V1 O9 C19 -31.8(3) no . 2_655 2_655
O12 V1 N1 C1 -79.0(3) no . . .
O12 V1 N1 C5 96.0(3) no . . .
O12 V1 N2 C6 -93.5(3) no . . .
O12 V1 N2 C10 88.7(3) no . . .
N1 V1 N2 C6 -2.2(3) no . . .
N1 V1 N2 C10 180.0(3) no . . .
N2 V1 N1 C1 -175.1(3) no . . .
N2 V1 N1 C5 -0.1(3) no . . .
Mo2 V2 O7 Mo2 0.000(15) no . . .
Mo2 V2 O10 Mo2 43.77(19) no . 2_566 2_566
Mo2 V2 O11 Mo2 0.000(11) no . . .
Mo2 V2 O11 Mo2 -108.87(15) no . . 2_566
Mo2 V2 O11 C38 126.2(3) no . . .
Mo2 V2 N3 C20 -113.3(3) no . . .
Mo2 V2 N3 C24 70.1(3) no . . .
Mo2 V2 N4 C25 -126.4(3) no . . .
Mo2 V2 N4 C29 52.0(3) no . . .
Mo2 V2 O7 Mo2 -43.14(17) no 2_566 . .
Mo2 V2 O10 Mo2 -0.000(17) no 2_566 2_566 2_566
Mo2 V2 O11 Mo2 108.87(15) no 2_566 . .
Mo2 V2 O11 Mo2 0.000(13) no 2_566 . 2_566
Mo2 V2 O11 C38 -125.0(3) no 2_566 . .
Mo2 V2 N3 C20 -53.9(3) no 2_566 . .
Mo2 V2 N3 C24 129.5(3) no 2_566 . .
Mo2 V2 N4 C25 -66.3(3) no 2_566 . .
Mo2 V2 N4 C29 112.0(3) no 2_566 . .
O7 V2 O10 Mo2 74.7(3) no . 2_566 2_566
O10 V2 O7 Mo2 -74.0(2) no 2_566 . .
O7 V2 O11 Mo2 1.20(12) no . . .
O7 V2 O11 Mo2 -107.66(15) no . . 2_566
O7 V2 O11 C38 127.4(3) no . . .
O11 V2 O7 Mo2 -1.58(16) no . . .
O16 V2 O7 Mo2 177.37(19) no . . .
O7 V2 N3 C20 -137.5(3) no . . .
O7 V2 N3 C24 45.9(5) no . . .
N3 V2 O7 Mo2 38.6(5) no . . .
O7 V2 N4 C25 -158.5(3) no . . .
O7 V2 N4 C29 19.9(3) no . . .
N4 V2 O7 Mo2 82.52(19) no . . .
O10 V2 O11 Mo2 107.55(15) no 2_566 . .
O10 V2 O11 Mo2 -1.31(14) no 2_566 . 2_566
O10 V2 O11 C38 -126.3(3) no 2_566 . .
O11 V2 O10 Mo2 1.72(18) no . 2_566 2_566
O16 V2 O10 Mo2 -176.1(2) no . 2_566 2_566
O10 V2 N3 C20 -22.1(3) no 2_566 . .
O10 V2 N3 C24 161.4(3) no 2_566 . .
N3 V2 O10 Mo2 -81.8(2) no . 2_566 2_566
O10 V2 N4 C25 -42.1(5) no 2_566 . .
O10 V2 N4 C29 136.3(4) no 2_566 . .
N4 V2 O10 Mo2 -38.9(5) no . 2_566 2_566
O11 V2 N3 C20 -98.3(3) no . . .
O11 V2 N3 C24 85.1(3) no . . .
N3 V2 O11 Mo2 -162.48(13) no . . .
N3 V2 O11 Mo2 88.65(13) no . . 2_566
N3 V2 O11 C38 -36.3(3) no . . .
O11 V2 N4 C25 -81.6(3) no . . .
O11 V2 N4 C29 96.8(3) no . . .
N4 V2 O11 Mo2 -89.01(13) no . . .
N4 V2 O11 Mo2 162.12(15) no . . 2_566
N4 V2 O11 C38 37.1(3) no . . .
O16 V2 N3 C20 82.1(3) no . . .
O16 V2 N3 C24 -94.4(3) no . . .
O16 V2 N4 C25 96.5(3) no . . .
O16 V2 N4 C29 -85.1(3) no . . .
N3 V2 N4 C25 3.2(3) no . . .
N3 V2 N4 C29 -178.4(3) no . . .
N4 V2 N3 C20 176.0(3) no . . .
N4 V2 N3 C24 -0.6(3) no . . .
V1 N1 C1 C2 174.5(3) no . . .
V1 N1 C5 C4 -174.9(3) no . . .
V1 N1 C5 C6 2.0(5) no . . .
C1 N1 C5 C4 0.2(6) no . . .
C1 N1 C5 C6 177.2(4) no . . .
C5 N1 C1 C2 -0.6(6) no . . .
V1 N2 C6 C5 3.9(5) no . . .
V1 N2 C6 C7 -177.2(3) no . . .
V1 N2 C10 C9 177.7(3) no . . .
C6 N2 C10 C9 -0.2(6) no . . .
C10 N2 C6 C5 -178.2(4) no . . .
C10 N2 C6 C7 0.7(6) no . . .
V2 N3 C20 C21 -175.5(3) no . . .
V2 N3 C24 C23 176.1(3) no . . .
V2 N3 C24 C25 -1.7(5) no . . .
C20 N3 C24 C23 -0.6(6) no . . .
C20 N3 C24 C25 -178.4(4) no . . .
C24 N3 C20 C21 1.2(7) no . . .
V2 N4 C25 C24 -5.1(5) no . . .
V2 N4 C25 C26 175.8(3) no . . .
V2 N4 C29 C28 -175.8(3) no . . .
C25 N4 C29 C28 2.6(6) no . . .
C29 N4 C25 C24 176.5(4) no . . .
C29 N4 C25 C26 -2.6(6) no . . .
N1 C1 C2 C3 0.7(7) no . . .
C1 C2 C3 C4 -0.3(7) no . . .
C1 C2 C3 C11 -179.1(4) no . . .
C2 C3 C4 C5 -0.0(7) no . . .
C2 C3 C11 C12 -119.6(6) no . . .
C2 C3 C11 C13 121.4(5) no . . .
C2 C3 C11 C14 0.3(7) no . . .
C4 C3 C11 C12 61.6(7) no . . .
C4 C3 C11 C13 -57.3(7) no . . .
C4 C3 C11 C14 -178.4(4) no . . .
C11 C3 C4 C5 178.7(5) no . . .
C3 C4 C5 N1 0.1(7) no . . .
C3 C4 C5 C6 -176.5(4) no . . .
N1 C5 C6 N2 -3.7(5) no . . .
N1 C5 C6 C7 177.5(4) no . . .
C4 C5 C6 N2 173.1(4) no . . .
C4 C5 C6 C7 -5.7(7) no . . .
N2 C6 C7 C8 -0.1(7) no . . .
C5 C6 C7 C8 178.6(4) no . . .
C6 C7 C8 C9 -0.9(7) no . . .
C6 C7 C8 C15 178.9(4) no . . .
C7 C8 C9 C10 1.4(7) no . . .
C7 C8 C15 C16 -113.2(5) no . . .
C7 C8 C15 C17 140.6(5) no . . .
C7 C8 C15 C18 -4.0(7) no . . .
C9 C8 C15 C16 66.7(5) no . . .
C9 C8 C15 C17 -39.6(7) no . . .
C9 C8 C15 C18 175.8(4) no . . .
C15 C8 C9 C10 -178.4(4) no . . .
C8 C9 C10 N2 -0.9(7) no . . .
N3 C20 C21 C22 -0.5(7) no . . .
C20 C21 C22 C23 -0.7(7) no . . .
C20 C21 C22 C30 178.1(4) no . . .
C21 C22 C23 C24 1.2(7) no . . .
C21 C22 C30 C31A 122.9(5) no . . .
C21 C22 C30 C31B -161.9(4) no . . .
C21 C22 C30 C32A -118.7(5) no . . .
C21 C22 C30 C32B -44.8(6) no . . .
C21 C22 C30 C33A 7.5(7) no . . .
C21 C22 C30 C33B 73.4(6) no . . .
C23 C22 C30 C31A -58.4(6) no . . .
C23 C22 C30 C31B 16.8(7) no . . .
C23 C22 C30 C32A 60.0(6) no . . .
C23 C22 C30 C32B 133.9(4) no . . .
C23 C22 C30 C33A -173.8(4) no . . .
C23 C22 C30 C33B -107.9(5) no . . .
C30 C22 C23 C24 -177.6(4) no . . .
C22 C23 C24 N3 -0.6(7) no . . .
C22 C23 C24 C25 176.9(4) no . . .
N3 C24 C25 N4 4.3(5) no . . .
N3 C24 C25 C26 -176.6(4) no . . .
C23 C24 C25 N4 -173.4(4) no . . .
C23 C24 C25 C26 5.7(7) no . . .
N4 C25 C26 C27 0.3(7) no . . .
C24 C25 C26 C27 -178.7(4) no . . .
C25 C26 C27 C28 2.0(7) no . . .
C25 C26 C27 C34 179.1(4) no . . .
C26 C27 C28 C29 -2.0(7) no . . .
C26 C27 C34 C35 39.8(6) no . . .
C26 C27 C34 C36 -79.9(5) no . . .
C26 C27 C34 C37 161.1(4) no . . .
C28 C27 C34 C35 -143.3(5) no . . .
C28 C27 C34 C36 97.0(5) no . . .
C28 C27 C34 C37 -22.0(6) no . . .
C34 C27 C28 C29 -179.1(4) no . . .
C27 C28 C29 N4 -0.2(7) no . . .
